data_7240609
loop_
_publ_author_name
'Prohens, Rafel'
'Barbas, Rafael'
'Bofill, Lidia'
'de Sande, Dafne'
'Font-Bardia, Merce'

_publ_section_title
;
 Crystal Engineering of Nutraceutical Phytosterols: New Cocrystal
 Solid-Solutions
;
_journal_name_full CrystEngComm
_journal_paper_doi 10.1039/D0CE00704H
_journal_year 2020
_chemical_absolute_configuration rm
_chemical_formula_moiety 'C29 H50 O, 0.25(C3 H6 O2), 0.25(H2 O)'
_chemical_formula_sum 'C29.75 H52 O1.75'
_chemical_formula_weight 437.71
_chemical_name_systematic 'Sitosterol Propionic acid hydrate cocrystal form II'
_space_group_crystal_system monoclinic
_space_group_IT_number 4
_space_group_name_Hall 'P 2yb'
_space_group_name_H-M_alt 'P 1 21 1'
_atom_sites_solution_hydrogens mixed
_audit_creation_method SHELXL-2018/3
_audit_update_record
;
2020-05-01 deposited with the CCDC.	2020-06-03 downloaded from the CCDC.
;
_cell_angle_alpha 90
_cell_angle_beta 92.569(6)
_cell_angle_gamma 90
_cell_formula_units_Z 8
_cell_length_a 26.373(3)
_cell_length_b 7.4971(7)
_cell_length_c 27.183(3)
_cell_measurement_reflns_used 3805
_cell_measurement_temperature 100(2)
_cell_measurement_theta_max 25.95
_cell_measurement_theta_min 2.71
_cell_volume 5369.2(10)
_computing_cell_refinement 'Bruker SAINT'
_computing_data_collection 'Bruker APEX3'
_computing_data_reduction 'Bruker SAINT'
_computing_molecular_graphics 'Bruker SHELXTL'
_computing_publication_material 'Bruker SHELXTL'
_computing_structure_refinement 'SHELXL-2018/3 (Sheldrick, 2018)'
_computing_structure_solution 'SHELXT 2014/5 (Sheldrick, 2014)'
_diffrn_ambient_temperature 100(2)
_diffrn_measured_fraction_theta_full 0.998
_diffrn_measured_fraction_theta_max 0.994
_diffrn_measurement_device_type 'D8 Venture'
_diffrn_measurement_method '\f and \w scans'
_diffrn_radiation_type MoK\a
_diffrn_radiation_wavelength 0.71073
_diffrn_reflns_av_R_equivalents 0.5074
_diffrn_reflns_av_unetI/netI 0.4780
_diffrn_reflns_Laue_measured_fraction_full 0.998
_diffrn_reflns_Laue_measured_fraction_max 0.994
_diffrn_reflns_limit_h_max 32
_diffrn_reflns_limit_h_min -32
_diffrn_reflns_limit_k_max 9
_diffrn_reflns_limit_k_min -9
_diffrn_reflns_limit_l_max 33
_diffrn_reflns_limit_l_min -33
_diffrn_reflns_number 84425
_diffrn_reflns_point_group_measured_fraction_full 0.998
_diffrn_reflns_point_group_measured_fraction_max 0.990
_diffrn_reflns_theta_full 25.242
_diffrn_reflns_theta_max 26.431
_diffrn_reflns_theta_min 2.202
_diffrn_source microfocus
_exptl_absorpt_coefficient_mu 0.064
_exptl_absorpt_correction_T_max 0.7454
_exptl_absorpt_correction_T_min 0.6268
_exptl_absorpt_correction_type multi-scan
_exptl_absorpt_process_details sadabs
_exptl_crystal_colour colourless
_exptl_crystal_density_diffrn 1.083
_exptl_crystal_description needle
_exptl_crystal_F_000 1956
_exptl_crystal_size_max 0.317
_exptl_crystal_size_mid 0.087
_exptl_crystal_size_min 0.032
_refine_diff_density_max 0.394
_refine_diff_density_min -0.327
_refine_diff_density_rms 0.065
_refine_ls_abs_structure_details
;
 Flack x determined using 1748 quotients [(I+)-(I-)]/[(I+)+(I-)]
 (Parsons, Flack and Wagner, Acta Cryst. B69 (2013) 249-259).
;
_refine_ls_abs_structure_Flack 0.1(10)
_refine_ls_extinction_method none
_refine_ls_goodness_of_fit_ref 0.950
_refine_ls_hydrogen_treatment mixed
_refine_ls_matrix_type full
_refine_ls_number_parameters 1166
_refine_ls_number_reflns 21902
_refine_ls_number_restraints 4
_refine_ls_restrained_S_all 0.950
_refine_ls_R_factor_all 0.3448
_refine_ls_R_factor_gt 0.1012
_refine_ls_shift/su_max 0.000
_refine_ls_shift/su_mean 0.000
_refine_ls_structure_factor_coef Fsqd
_refine_ls_weighting_details 'w=1/[\s^2^(Fo^2^)+(0.0730P)^2^] where P=(Fo^2^+2Fc^2^)/3'
_refine_ls_weighting_scheme calc
_refine_ls_wR_factor_gt 0.1599
_refine_ls_wR_factor_ref 0.2356
_reflns_Friedel_coverage 0.846
_reflns_Friedel_fraction_full 0.998
_reflns_Friedel_fraction_max 0.987
_reflns_number_gt 6859
_reflns_number_total 21902
_reflns_threshold_expression 'I > 2\s(I)'
_cod_data_source_file d0ce00704h2.cif
_cod_data_source_block mo_023WB72_0m_a
_cod_depositor_comments
;

2024-12-16
Z value and formula fixed to values more according to usual
chemical conventions.                 miguel
;
_cod_original_formula_sum 'C119 H208 O7'
_cod_original_formula_weight 1750.84
_cod_original_formula_moiety '4(C29 H50 O), C3 H6 O2, H2 O'
_cod_original_formula_units_Z 2
_cod_original_sg_symbol_H-M 'P 21'
_cod_database_code 7240609
_shelx_shelxl_version_number 2018/3
_shelx_space_group_comment
;
The symmetry employed for this shelxl refinement is uniquely defined
by the following loop, which should always be used as a source of
symmetry information in preference to the above space-group names.
They are only intended as comments.
;
_shelx_estimated_absorpt_t_min 0.980
_shelx_estimated_absorpt_t_max 0.998

loop_
_space_group_symop_operation_xyz
'x, y, z'
'-x, y+1/2, -z'

loop_
_atom_site_label
_atom_site_type_symbol
_atom_site_fract_x
_atom_site_fract_y
_atom_site_fract_z
_atom_site_U_iso_or_equiv
_atom_site_adp_type
_atom_site_occupancy
_atom_site_site_symmetry_order
_atom_site_calc_flag
_atom_site_refinement_flags_posn
_atom_site_refinement_flags_adp
_atom_site_refinement_flags_occupancy
_atom_site_disorder_assembly
_atom_site_disorder_group
O1A O 0.6338(2) 0.1912(9) 0.5263(2) 0.0351(19) Uani 1 1 d . . . . .
H1AO H 0.638239 0.169301 0.496477 0.042 Uiso 1 1 calc R U . . .
C1A C 0.6824(4) 0.2183(14) 0.5520(4) 0.028(3) Uani 1 1 d . . . . .
H1A H 0.707441 0.261737 0.528190 0.033 Uiso 1 1 calc R U . . .
C2A C 0.7018(3) 0.0471(13) 0.5754(4) 0.025(3) Uani 1 1 d . . . . .
H2AA H 0.706492 -0.044257 0.549687 0.029 Uiso 1 1 calc R U . . .
H2AB H 0.676985 0.001140 0.598536 0.029 Uiso 1 1 calc R U . . .
C3A C 0.7522(4) 0.0850(12) 0.6028(4) 0.025(3) Uani 1 1 d . . . . .
H3AA H 0.776776 0.126321 0.578827 0.030 Uiso 1 1 calc R U . . .
H3AB H 0.765367 -0.027945 0.617324 0.030 Uiso 1 1 calc R U . . .
C4A C 0.7496(3) 0.2254(12) 0.6443(4) 0.020(2) Uani 1 1 d . . . . .
C5A C 0.7245(4) 0.3930(13) 0.6225(4) 0.022(3) Uani 1 1 d . . . . .
C6A C 0.6756(4) 0.3618(13) 0.5919(4) 0.030(3) Uani 1 1 d . . . . .
H6AA H 0.664740 0.475028 0.575863 0.036 Uiso 1 1 calc R U . . .
H6AB H 0.648596 0.323875 0.613731 0.036 Uiso 1 1 calc R U . . .
C7A C 0.7394(4) 0.5555(14) 0.6329(4) 0.028(3) Uani 1 1 d . . . . .
H7A H 0.719857 0.651357 0.619346 0.033 Uiso 1 1 calc R U . . .
C8A C 0.7855(4) 0.6003(12) 0.6650(4) 0.025(3) Uani 1 1 d . . . . .
H8AA H 0.777142 0.700256 0.687052 0.030 Uiso 1 1 calc R U . . .
H8AB H 0.812877 0.640833 0.643949 0.030 Uiso 1 1 calc R U . . .
C9A C 0.8048(4) 0.4432(12) 0.6963(4) 0.023(3) Uani 1 1 d . . . . .
H9A H 0.781815 0.425874 0.724181 0.027 Uiso 1 1 calc R U . . .
C10A C 0.8036(4) 0.2725(12) 0.6640(4) 0.024(3) Uani 1 1 d . . . . .
H10A H 0.823045 0.302816 0.634395 0.029 Uiso 1 1 calc R U . . .
C11A C 0.8317(4) 0.1153(13) 0.6885(4) 0.029(3) Uani 1 1 d . . . . .
H11A H 0.835550 0.019869 0.663793 0.035 Uiso 1 1 calc R U . . .
H11B H 0.810927 0.067043 0.714888 0.035 Uiso 1 1 calc R U . . .
C12A C 0.8846(3) 0.1649(13) 0.7109(4) 0.032(3) Uani 1 1 d . . . . .
H12A H 0.899565 0.060027 0.728300 0.039 Uiso 1 1 calc R U . . .
H12B H 0.907121 0.197289 0.684087 0.039 Uiso 1 1 calc R U . . .
C13A C 0.8819(4) 0.3214(13) 0.7470(4) 0.022(3) Uani 1 1 d . . . . .
C14A C 0.8586(3) 0.4762(13) 0.7171(4) 0.023(3) Uani 1 1 d . . . . .
H14A H 0.880321 0.493252 0.688222 0.028 Uiso 1 1 calc R U . . .
C15A C 0.8680(4) 0.6369(13) 0.7506(4) 0.033(3) Uani 1 1 d . . . . .
H15A H 0.841888 0.644906 0.775537 0.040 Uiso 1 1 calc R U . . .
H15B H 0.867925 0.748903 0.731322 0.040 Uiso 1 1 calc R U . . .
C16A C 0.9207(4) 0.6010(13) 0.7750(4) 0.031(3) Uani 1 1 d . . . . .
H16A H 0.920010 0.619472 0.811060 0.037 Uiso 1 1 calc R U . . .
H16B H 0.946120 0.682800 0.761675 0.037 Uiso 1 1 calc R U . . .
C17A C 0.9342(4) 0.4050(13) 0.7635(4) 0.027(3) Uani 1 1 d . . . . .
H17A H 0.955426 0.406668 0.733919 0.033 Uiso 1 1 calc R U . . .
C18A C 0.9660(4) 0.3177(14) 0.8050(4) 0.032(3) Uani 1 1 d . . . . .
H18A H 0.946439 0.324174 0.835668 0.038 Uiso 1 1 calc R U . . .
C19A C 1.0164(4) 0.4197(14) 0.8144(4) 0.033(3) Uani 1 1 d . . . . .
H19A H 1.039939 0.385854 0.788689 0.039 Uiso 1 1 calc R U . . .
H19B H 1.009562 0.549096 0.811007 0.039 Uiso 1 1 calc R U . . .
C20A C 1.0425(4) 0.3865(15) 0.8646(4) 0.044(3) Uani 1 1 d . . . . .
H20A H 1.044354 0.256102 0.870197 0.052 Uiso 1 1 calc R U . . .
H20B H 1.021216 0.437699 0.890153 0.052 Uiso 1 1 calc R U . . .
C21A C 1.0965(4) 0.4646(15) 0.8714(4) 0.040(3) Uani 1 1 d . . . . .
H21A H 1.109126 0.432905 0.905555 0.048 Uiso 1 1 calc R U . . .
C22A C 1.1336(4) 0.3822(19) 0.8362(5) 0.065(4) Uani 1 1 d . . . . .
H22A H 1.123150 0.420892 0.802006 0.078 Uiso 1 1 calc R U . . .
C23A C 1.1331(4) 0.1808(18) 0.8374(5) 0.073(4) Uani 1 1 d . . . . .
H23A H 1.101197 0.136972 0.821976 0.110 Uiso 1 1 calc R U . . .
H23B H 1.136149 0.139820 0.871640 0.110 Uiso 1 1 calc R U . . .
H23C H 1.161693 0.134782 0.819354 0.110 Uiso 1 1 calc R U . . .
C24A C 1.1892(4) 0.447(2) 0.8474(5) 0.083(5) Uani 1 1 d . . . . .
H24A H 1.212179 0.383696 0.826063 0.124 Uiso 1 1 calc R U . . .
H24B H 1.198997 0.422906 0.881933 0.124 Uiso 1 1 calc R U . . .
H24C H 1.191350 0.575649 0.841148 0.124 Uiso 1 1 calc R U . . .
C25A C 1.0957(4) 0.6714(18) 0.8685(5) 0.063(4) Uani 1 1 d . . . . .
H25A H 1.130682 0.715507 0.875249 0.075 Uiso 1 1 calc R U . . .
H25B H 1.085499 0.706035 0.834283 0.075 Uiso 1 1 calc R U . . .
C26A C 1.0608(5) 0.7657(17) 0.9032(5) 0.083(5) Uani 1 1 d . . . . .
H26A H 1.065668 0.894975 0.900741 0.125 Uiso 1 1 calc R U . . .
H26B H 1.068837 0.726907 0.937045 0.125 Uiso 1 1 calc R U . . .
H26C H 1.025423 0.736095 0.894059 0.125 Uiso 1 1 calc R U . . .
C27A C 0.9783(4) 0.1229(14) 0.7956(4) 0.043(3) Uani 1 1 d . . . . .
H27A H 0.992508 0.110975 0.763043 0.065 Uiso 1 1 calc R U . . .
H27B H 0.947261 0.051543 0.796769 0.065 Uiso 1 1 calc R U . . .
H27C H 1.003129 0.080645 0.820865 0.065 Uiso 1 1 calc R U . . .
C28A C 0.8519(4) 0.2729(14) 0.7930(4) 0.038(3) Uani 1 1 d . . . . .
H28A H 0.817093 0.239935 0.782753 0.057 Uiso 1 1 calc R U . . .
H28B H 0.851339 0.375895 0.815196 0.057 Uiso 1 1 calc R U . . .
H28C H 0.868469 0.172152 0.810223 0.057 Uiso 1 1 calc R U . . .
C29A C 0.7174(3) 0.1518(13) 0.6853(3) 0.028(3) Uani 1 1 d . . . . .
H29A H 0.681864 0.143203 0.673252 0.042 Uiso 1 1 calc R U . . .
H29B H 0.719856 0.232106 0.713749 0.042 Uiso 1 1 calc R U . . .
H29C H 0.729792 0.033269 0.695053 0.042 Uiso 1 1 calc R U . . .
O1B O 0.6999(2) 0.5209(8) 0.4213(3) 0.0319(19) Uani 1 1 d . . . . .
H1BO H 0.686425 0.619219 0.413657 0.038 Uiso 1 1 calc R U . . .
C1B C 0.7385(3) 0.5479(12) 0.4598(4) 0.023(3) Uani 1 1 d . . . . .
H1B H 0.724076 0.514100 0.491879 0.028 Uiso 1 1 calc R U . . .
C2B C 0.7559(3) 0.7368(12) 0.4632(4) 0.025(3) Uani 1 1 d . . . . .
H2BA H 0.726935 0.815104 0.470625 0.030 Uiso 1 1 calc R U . . .
H2BB H 0.769179 0.774889 0.431422 0.030 Uiso 1 1 calc R U . . .
C3B C 0.7974(3) 0.7533(12) 0.5040(4) 0.024(3) Uani 1 1 d . . . . .
H3BA H 0.782610 0.722905 0.535742 0.029 Uiso 1 1 calc R U . . .
H3BB H 0.808480 0.879371 0.505894 0.029 Uiso 1 1 calc R U . . .
C4B C 0.8449(3) 0.6340(12) 0.4975(4) 0.019(3) Uani 1 1 d . . . . .
C5B C 0.8262(4) 0.4442(14) 0.4878(4) 0.029(3) Uani 1 1 d . . . . .
C6B C 0.7827(4) 0.4227(12) 0.4503(4) 0.027(3) Uani 1 1 d . . . . .
H6BA H 0.770478 0.297868 0.451003 0.033 Uiso 1 1 calc R U . . .
H6BB H 0.794973 0.446348 0.417076 0.033 Uiso 1 1 calc R U . . .
C7B C 0.8518(4) 0.2989(13) 0.5048(4) 0.031(3) Uani 1 1 d . . . . .
H7B H 0.841074 0.185182 0.492931 0.038 Uiso 1 1 calc R U . . .
C8B C 0.8957(3) 0.3068(12) 0.5410(4) 0.023(3) Uani 1 1 d . . . . .
H8BA H 0.921549 0.219040 0.531400 0.028 Uiso 1 1 calc R U . . .
H8BB H 0.884236 0.272321 0.573797 0.028 Uiso 1 1 calc R U . . .
C9B C 0.9202(3) 0.4909(11) 0.5446(4) 0.018(3) Uani 1 1 d . . . . .
H9B H 0.941706 0.508175 0.515555 0.021 Uiso 1 1 calc R U . . .
C10B C 0.8798(3) 0.6397(12) 0.5444(4) 0.023(3) Uani 1 1 d . . . . .
H10B H 0.857694 0.612507 0.572355 0.028 Uiso 1 1 calc R U . . .
C11B C 0.9033(4) 0.8225(12) 0.5556(4) 0.030(3) Uani 1 1 d . . . . .
H11C H 0.875597 0.909520 0.559788 0.036 Uiso 1 1 calc R U . . .
H11D H 0.922293 0.861008 0.526806 0.036 Uiso 1 1 calc R U . . .
C12B C 0.9394(3) 0.8284(12) 0.6017(4) 0.025(3) Uani 1 1 d . . . . .
H12C H 0.954946 0.948261 0.604633 0.030 Uiso 1 1 calc R U . . .
H12D H 0.919666 0.807613 0.631320 0.030 Uiso 1 1 calc R U . . .
C13B C 0.9815(3) 0.6871(12) 0.5995(4) 0.018(3) Uani 1 1 d . . . . .
C14B C 0.9543(3) 0.5051(11) 0.5919(4) 0.020(3) Uani 1 1 d . . . . .
H14B H 0.931098 0.493115 0.619799 0.023 Uiso 1 1 calc R U . . .
C15B C 0.9957(3) 0.3669(12) 0.6012(4) 0.027(3) Uani 1 1 d . . . . .
H15C H 1.014642 0.345488 0.571064 0.032 Uiso 1 1 calc R U . . .
H15D H 0.981381 0.252605 0.612296 0.032 Uiso 1 1 calc R U . . .
C16B C 1.0301(4) 0.4513(12) 0.6418(4) 0.027(3) Uani 1 1 d . . . . .
H16C H 1.065985 0.448018 0.632463 0.033 Uiso 1 1 calc R U . . .
H16D H 1.027314 0.384898 0.673046 0.033 Uiso 1 1 calc R U . . .
C17B C 1.0127(3) 0.6465(12) 0.6482(4) 0.024(3) Uani 1 1 d . . . . .
H17B H 0.988575 0.648712 0.675574 0.029 Uiso 1 1 calc R U . . .
C18B C 1.0578(3) 0.7713(12) 0.6631(4) 0.022(3) Uani 1 1 d . . . . .
H18B H 1.084737 0.753206 0.638749 0.027 Uiso 1 1 calc R U . . .
C19B C 1.0796(3) 0.7157(14) 0.7131(4) 0.028(3) Uani 1 1 d . . . . .
H19C H 1.084681 0.584861 0.712990 0.034 Uiso 1 1 calc R U . . .
H19D H 1.054402 0.742907 0.737909 0.034 Uiso 1 1 calc R U . . .
C20B C 1.1305(4) 0.8054(14) 0.7294(4) 0.032(3) Uani 1 1 d . . . . .
H20C H 1.142601 0.752855 0.761195 0.039 Uiso 1 1 calc R U . . .
H20D H 1.124261 0.933816 0.734987 0.039 Uiso 1 1 calc R U . . .
C21B C 1.1732(4) 0.7867(13) 0.6922(4) 0.032(3) Uani 1 1 d . . . . .
H21B H 1.159147 0.828457 0.659392 0.038 Uiso 1 1 calc R U . . .
C22B C 1.2199(4) 0.9033(13) 0.7060(4) 0.038(3) Uani 1 1 d . . . . .
H22B H 1.246060 0.874445 0.681769 0.045 Uiso 1 1 calc R U . . .
C23B C 1.2442(4) 0.8645(17) 0.7572(5) 0.060(4) Uani 1 1 d . . . . .
H23D H 1.250015 0.735911 0.760723 0.090 Uiso 1 1 calc R U . . .
H23E H 1.221434 0.904801 0.782478 0.090 Uiso 1 1 calc R U . . .
H23F H 1.276607 0.927806 0.761084 0.090 Uiso 1 1 calc R U . . .
C24B C 1.2080(4) 1.1044(13) 0.7000(4) 0.046(3) Uani 1 1 d . . . . .
H24D H 1.192443 1.126089 0.667095 0.068 Uiso 1 1 calc R U . . .
H24E H 1.239541 1.172996 0.703998 0.068 Uiso 1 1 calc R U . . .
H24F H 1.184516 1.141398 0.724967 0.068 Uiso 1 1 calc R U . . .
C25B C 1.1876(4) 0.5904(13) 0.6868(4) 0.040(3) Uani 1 1 d . . . . .
H25C H 1.208617 0.553076 0.716134 0.048 Uiso 1 1 calc R U . . .
H25D H 1.156343 0.517115 0.685557 0.048 Uiso 1 1 calc R U . . .
C26B C 1.2164(4) 0.5560(16) 0.6414(4) 0.057(4) Uani 1 1 d . . . . .
H26D H 1.195279 0.588386 0.612200 0.085 Uiso 1 1 calc R U . . .
H26E H 1.225325 0.429309 0.639832 0.085 Uiso 1 1 calc R U . . .
H26F H 1.247478 0.627968 0.642527 0.085 Uiso 1 1 calc R U . . .
C27B C 1.0439(4) 0.9699(12) 0.6627(4) 0.041(3) Uani 1 1 d . . . . .
H27D H 1.033481 1.006385 0.629163 0.062 Uiso 1 1 calc R U . . .
H27E H 1.073366 1.040232 0.674307 0.062 Uiso 1 1 calc R U . . .
H27F H 1.015814 0.989961 0.684540 0.062 Uiso 1 1 calc R U . . .
C28B C 1.0167(4) 0.7227(14) 0.5573(4) 0.036(3) Uani 1 1 d . . . . .
H28D H 0.997879 0.706111 0.525699 0.053 Uiso 1 1 calc R U . . .
H28E H 1.045368 0.639480 0.559540 0.053 Uiso 1 1 calc R U . . .
H28F H 1.029410 0.845426 0.559561 0.053 Uiso 1 1 calc R U . . .
C29B C 0.8724(3) 0.7034(15) 0.4510(3) 0.038(3) Uani 1 1 d . . . . .
H29D H 0.906113 0.648457 0.450112 0.056 Uiso 1 1 calc R U . . .
H29E H 0.876038 0.833309 0.452935 0.056 Uiso 1 1 calc R U . . .
H29F H 0.852355 0.671519 0.421116 0.056 Uiso 1 1 calc R U . . .
O1C O 0.6723(2) 0.8437(9) 0.3810(3) 0.0336(19) Uani 1 1 d . . . . .
H1C H 0.660861 0.890623 0.406300 0.040 Uiso 1 1 calc R U . . .
C1C C 0.6332(4) 0.8452(13) 0.3413(4) 0.030(3) Uani 1 1 d . . . . .
H1CO H 0.600882 0.890702 0.354482 0.036 Uiso 1 1 calc R U . . .
C2C C 0.6250(4) 0.6567(13) 0.3232(4) 0.032(3) Uani 1 1 d . . . . .
H2CA H 0.614441 0.579951 0.350535 0.038 Uiso 1 1 calc R U . . .
H2CB H 0.656931 0.608434 0.310810 0.038 Uiso 1 1 calc R U . . .
C3C C 0.5832(4) 0.6574(13) 0.2812(4) 0.030(3) Uani 1 1 d . . . . .
H3CA H 0.578080 0.533740 0.269234 0.036 Uiso 1 1 calc R U . . .
H3CB H 0.550899 0.697568 0.294886 0.036 Uiso 1 1 calc R U . . .
C4C C 0.5950(4) 0.7773(13) 0.2373(4) 0.025(3) Uani 1 1 d . . . . .
C5C C 0.6099(4) 0.9617(14) 0.2571(4) 0.026(3) Uani 1 1 d . . . . .
C6C C 0.6486(4) 0.9658(13) 0.3001(4) 0.032(3) Uani 1 1 d . . . . .
H6CA H 0.681989 0.927607 0.288699 0.039 Uiso 1 1 calc R U . . .
H6CB H 0.652013 1.089504 0.312565 0.039 Uiso 1 1 calc R U . . .
C7C C 0.5956(4) 1.1148(15) 0.2355(4) 0.038(3) Uani 1 1 d . . . . .
H7C H 0.609794 1.223145 0.247861 0.046 Uiso 1 1 calc R U . . .
C8C C 0.5580(4) 1.1223(13) 0.1926(4) 0.029(3) Uani 1 1 d . . . . .
H8CA H 0.570187 1.209593 0.168430 0.035 Uiso 1 1 calc R U . . .
H8CB H 0.525317 1.166824 0.204194 0.035 Uiso 1 1 calc R U . . .
C9C C 0.5486(4) 0.9436(13) 0.1662(4) 0.024(3) Uani 1 1 d . . . . .
H9C H 0.577364 0.920521 0.144299 0.029 Uiso 1 1 calc R U . . .
C10C C 0.5468(4) 0.7931(13) 0.2036(4) 0.026(3) Uani 1 1 d . . . . .
H10C H 0.518815 0.824781 0.225689 0.032 Uiso 1 1 calc R U . . .
C11C C 0.5305(4) 0.6144(13) 0.1786(4) 0.036(3) Uani 1 1 d . . . . .
H11E H 0.558678 0.570922 0.158880 0.043 Uiso 1 1 calc R U . . .
H11F H 0.524806 0.524742 0.204507 0.043 Uiso 1 1 calc R U . . .
C12C C 0.4828(4) 0.6289(12) 0.1453(4) 0.031(3) Uani 1 1 d . . . . .
H12E H 0.453468 0.655247 0.165657 0.037 Uiso 1 1 calc R U . . .
H12F H 0.476345 0.513022 0.128727 0.037 Uiso 1 1 calc R U . . .
C13C C 0.4874(4) 0.7778(13) 0.1056(4) 0.028(3) Uani 1 1 d . . . . .
C14C C 0.4999(4) 0.9504(12) 0.1348(4) 0.024(3) Uani 1 1 d . . . . .
H14C H 0.471834 0.967397 0.157910 0.029 Uiso 1 1 calc R U . . .
C15C C 0.4930(4) 1.0973(14) 0.0950(4) 0.039(3) Uani 1 1 d . . . . .
H15E H 0.486570 1.214964 0.110005 0.046 Uiso 1 1 calc R U . . .
H15F H 0.523190 1.105847 0.074745 0.046 Uiso 1 1 calc R U . . .
C16C C 0.4462(4) 1.0314(13) 0.0641(4) 0.034(3) Uani 1 1 d . . . . .
H16E H 0.452218 1.042382 0.028568 0.040 Uiso 1 1 calc R U . . .
H16F H 0.416050 1.103460 0.071517 0.040 Uiso 1 1 calc R U . . .
C17C C 0.4374(4) 0.8306(13) 0.0780(4) 0.031(3) Uani 1 1 d . . . . .
H17C H 0.410004 0.827220 0.102212 0.038 Uiso 1 1 calc R U . . .
C18C C 0.4190(4) 0.7236(14) 0.0329(4) 0.034(3) Uani 1 1 d . . . . .
H18C H 0.444473 0.737522 0.007082 0.040 Uiso 1 1 calc R U . . .
C19C C 0.3677(4) 0.7985(15) 0.0121(4) 0.037(3) Uani 1 1 d . . . . .
H19E H 0.339658 0.743542 0.029768 0.045 Uiso 1 1 calc R U . . .
H19F H 0.366677 0.928862 0.017795 0.045 Uiso 1 1 calc R U . . .
C20C C 0.3601(4) 0.7612(16) -0.0430(4) 0.046(3) Uani 1 1 d . . . . .
H20E H 0.368368 0.634537 -0.049060 0.055 Uiso 1 1 calc R U . . .
H20F H 0.384361 0.835007 -0.060853 0.055 Uiso 1 1 calc R U . . .
C21C C 0.3062(5) 0.7986(17) -0.0644(5) 0.055(4) Uani 1 1 d . . . . .
H21C H 0.283254 0.707099 -0.050603 0.066 Uiso 1 1 calc R U . . .
C22C C 0.2857(5) 0.982(2) -0.0508(6) 0.082(5) Uani 1 1 d . . . . .
H22C H 0.284939 0.986641 -0.014081 0.099 Uiso 1 1 calc R U . . .
C23C C 0.3197(6) 1.139(2) -0.0675(6) 0.127(7) Uani 1 1 d . . . . .
H23G H 0.331401 1.114708 -0.100565 0.191 Uiso 1 1 calc R U . . .
H23H H 0.349048 1.151896 -0.044405 0.191 Uiso 1 1 calc R U . . .
H23I H 0.299891 1.249882 -0.068121 0.191 Uiso 1 1 calc R U . . .
C24C C 0.2309(5) 1.005(3) -0.0716(6) 0.146(9) Uani 1 1 d . . . . .
H24G H 0.231199 1.034752 -0.106679 0.219 Uiso 1 1 calc R U . . .
H24H H 0.214519 1.102257 -0.053943 0.219 Uiso 1 1 calc R U . . .
H24I H 0.211923 0.894446 -0.067274 0.219 Uiso 1 1 calc R U . . .
C25C C 0.3040(5) 0.775(2) -0.1206(6) 0.077(5) Uani 1 1 d . . . . .
H25E H 0.269900 0.809907 -0.133849 0.092 Uiso 1 1 calc R U . . .
H25F H 0.329053 0.855872 -0.134954 0.092 Uiso 1 1 calc R U . . .
C26C C 0.3145(5) 0.592(2) -0.1361(5) 0.092(5) Uani 1 1 d . . . . .
H26G H 0.294520 0.508447 -0.117011 0.138 Uiso 1 1 calc R U . . .
H26H H 0.350706 0.566094 -0.130301 0.138 Uiso 1 1 calc R U . . .
H26I H 0.305250 0.578458 -0.171180 0.138 Uiso 1 1 calc R U . . .
C27C C 0.4128(4) 0.5207(13) 0.0433(4) 0.046(3) Uani 1 1 d . . . . .
H27G H 0.393846 0.464658 0.015605 0.069 Uiso 1 1 calc R U . . .
H27H H 0.394231 0.504479 0.073460 0.069 Uiso 1 1 calc R U . . .
H27I H 0.446351 0.465329 0.047488 0.069 Uiso 1 1 calc R U . . .
C28C C 0.5286(4) 0.7271(15) 0.0691(4) 0.043(3) Uani 1 1 d . . . . .
H28G H 0.520537 0.610563 0.054368 0.065 Uiso 1 1 calc R U . . .
H28H H 0.561807 0.721332 0.086702 0.065 Uiso 1 1 calc R U . . .
H28I H 0.529526 0.817353 0.043040 0.065 Uiso 1 1 calc R U . . .
C29C C 0.6388(4) 0.6947(15) 0.2100(4) 0.042(3) Uani 1 1 d . . . . .
H29G H 0.634747 0.564828 0.208823 0.064 Uiso 1 1 calc R U . . .
H29H H 0.671095 0.724494 0.227307 0.064 Uiso 1 1 calc R U . . .
H29I H 0.638611 0.742036 0.176383 0.064 Uiso 1 1 calc R U . . .
O1D O 0.5560(2) 0.1467(9) 0.4004(3) 0.039(2) Uani 1 1 d . . . . .
H1DO H 0.539669 0.165602 0.425697 0.047 Uiso 1 1 calc R U . . .
C1D C 0.5226(4) 0.1601(14) 0.3577(4) 0.034(3) Uani 1 1 d . . . . .
H1D H 0.542554 0.129034 0.328463 0.041 Uiso 1 1 calc R U . . .
C2D C 0.5023(4) 0.3429(13) 0.3501(4) 0.031(3) Uani 1 1 d . . . . .
H2DA H 0.530769 0.429037 0.349731 0.037 Uiso 1 1 calc R U . . .
H2DB H 0.480740 0.374979 0.377616 0.037 Uiso 1 1 calc R U . . .
C3D C 0.4712(4) 0.3542(14) 0.3016(4) 0.034(3) Uani 1 1 d . . . . .
H3DA H 0.493322 0.325088 0.274246 0.041 Uiso 1 1 calc R U . . .
H3DB H 0.459124 0.478318 0.296773 0.041 Uiso 1 1 calc R U . . .
C4D C 0.4253(4) 0.2283(12) 0.2993(4) 0.022(3) Uani 1 1 d . . . . .
C5D C 0.4435(4) 0.0404(14) 0.3146(4) 0.033(3) Uani 1 1 d . . . . .
C6D C 0.4784(4) 0.0287(13) 0.3595(4) 0.034(3) Uani 1 1 d . . . . .
H6DA H 0.492039 -0.094086 0.362457 0.040 Uiso 1 1 calc R U . . .
H6DB H 0.459012 0.053470 0.389057 0.040 Uiso 1 1 calc R U . . .
C7D C 0.4260(4) -0.1066(14) 0.2925(4) 0.037(3) Uani 1 1 d . . . . .
H7D H 0.436154 -0.218564 0.306078 0.045 Uiso 1 1 calc R U . . .
C8D C 0.3916(4) -0.1060(13) 0.2478(4) 0.033(3) Uani 1 1 d . . . . .
H8DA H 0.366207 -0.202089 0.251182 0.040 Uiso 1 1 calc R U . . .
H8DB H 0.411766 -0.135622 0.219095 0.040 Uiso 1 1 calc R U . . .
C9D C 0.3636(3) 0.0667(12) 0.2371(4) 0.023(3) Uani 1 1 d . . . . .
H9D H 0.336111 0.077508 0.261093 0.028 Uiso 1 1 calc R U . . .
C10D C 0.4011(3) 0.2245(12) 0.2465(4) 0.022(3) Uani 1 1 d . . . . .
H10D H 0.429682 0.203756 0.224248 0.027 Uiso 1 1 calc R U . . .
C11D C 0.3778(4) 0.4018(12) 0.2308(4) 0.028(3) Uani 1 1 d . . . . .
H11G H 0.405008 0.492951 0.231143 0.034 Uiso 1 1 calc R U . . .
H11H H 0.353201 0.437874 0.255392 0.034 Uiso 1 1 calc R U . . .
C12D C 0.3505(4) 0.4004(12) 0.1792(4) 0.033(3) Uani 1 1 d . . . . .
H12G H 0.333563 0.516828 0.173290 0.039 Uiso 1 1 calc R U . . .
H12H H 0.375922 0.384682 0.153830 0.039 Uiso 1 1 calc R U . . .
C13D C 0.3107(3) 0.2505(13) 0.1739(4) 0.022(3) Uani 1 1 d . . . . .
C14D C 0.3395(4) 0.0797(12) 0.1866(4) 0.024(3) Uani 1 1 d . . . . .
H14D H 0.367867 0.073435 0.163500 0.029 Uiso 1 1 calc R U . . .
C15D C 0.3019(4) -0.0640(13) 0.1700(4) 0.035(3) Uani 1 1 d . . . . .
H15G H 0.278142 -0.090242 0.196275 0.043 Uiso 1 1 calc R U . . .
H15H H 0.319866 -0.175247 0.161748 0.043 Uiso 1 1 calc R U . . .
C16D C 0.2733(4) 0.0119(13) 0.1244(4) 0.038(3) Uani 1 1 d . . . . .
H16G H 0.236189 -0.002115 0.127241 0.045 Uiso 1 1 calc R U . . .
H16H H 0.283461 -0.050702 0.094333 0.045 Uiso 1 1 calc R U . . .
C17D C 0.2876(4) 0.2128(14) 0.1220(4) 0.030(3) Uani 1 1 d . . . . .
H17D H 0.315619 0.224065 0.098589 0.036 Uiso 1 1 calc R U . . .
C18D C 0.2430(4) 0.3273(14) 0.1015(4) 0.033(3) Uani 1 1 d . . . . .
H18D H 0.213401 0.307994 0.122605 0.040 Uiso 1 1 calc R U . . .
C19D C 0.2277(4) 0.2707(15) 0.0486(4) 0.043(3) Uani 1 1 d . . . . .
H19G H 0.231812 0.139953 0.045579 0.052 Uiso 1 1 calc R U . . .
H19H H 0.250912 0.328006 0.025685 0.052 Uiso 1 1 calc R U . . .
C20D C 0.1725(4) 0.3211(16) 0.0331(4) 0.049(3) Uani 1 1 d . . . . .
H20G H 0.168233 0.319073 -0.003240 0.058 Uiso 1 1 calc R U . . .
H20H H 0.165471 0.443961 0.044351 0.058 Uiso 1 1 calc R U . . .
C21D C 0.1331(4) 0.1892(15) 0.0555(4) 0.047(3) Uani 1 1 d . . . . .
H21D H 0.146844 0.155234 0.089146 0.056 Uiso 1 1 calc R U . . .
C22D C 0.0811(5) 0.2704(18) 0.0615(5) 0.060(4) Uani 1 1 d . . . . .
H22D H 0.058108 0.173772 0.072717 0.071 Uiso 1 1 calc R U . . .
C23D C 0.0833(6) 0.4154(18) 0.1012(5) 0.090(5) Uani 1 1 d . . . . .
H23J H 0.106605 0.509851 0.091697 0.135 Uiso 1 1 calc R U . . .
H23K H 0.095319 0.363494 0.132643 0.135 Uiso 1 1 calc R U . . .
H23L H 0.049313 0.465754 0.104522 0.135 Uiso 1 1 calc R U . . .
C24D C 0.0575(5) 0.348(2) 0.0134(5) 0.089(6) Uani 1 1 d . . . . .
H24J H 0.079449 0.442410 0.001423 0.134 Uiso 1 1 calc R U . . .
H24K H 0.023959 0.397804 0.019553 0.134 Uiso 1 1 calc R U . . .
H24L H 0.053902 0.253432 -0.011366 0.134 Uiso 1 1 calc R U . . .
C25D C 0.1302(5) 0.0166(16) 0.0243(5) 0.067(4) Uani 1 1 d . . . . .
H25G H 0.113005 0.043836 -0.007995 0.081 Uiso 1 1 calc R U . . .
H25H H 0.165080 -0.023665 0.018076 0.081 Uiso 1 1 calc R U . . .
C26D C 0.1020(6) -0.1336(18) 0.0485(5) 0.095(6) Uani 1 1 d . . . . .
H26J H 0.065929 -0.103488 0.049229 0.143 Uiso 1 1 calc R U . . .
H26K H 0.115935 -0.150680 0.082184 0.143 Uiso 1 1 calc R U . . .
H26L H 0.106068 -0.243811 0.029651 0.143 Uiso 1 1 calc R U . . .
C27D C 0.2550(4) 0.5273(14) 0.1007(5) 0.057(4) Uani 1 1 d . . . . .
H27J H 0.227598 0.590588 0.082562 0.086 Uiso 1 1 calc R U . . .
H27K H 0.287030 0.546566 0.084523 0.086 Uiso 1 1 calc R U . . .
H27L H 0.258118 0.572499 0.134546 0.086 Uiso 1 1 calc R U . . .
C28D C 0.2678(4) 0.2821(14) 0.2103(4) 0.039(3) Uani 1 1 d . . . . .
H28J H 0.251956 0.398340 0.203632 0.059 Uiso 1 1 calc R U . . .
H28K H 0.282179 0.279897 0.244199 0.059 Uiso 1 1 calc R U . . .
H28L H 0.242182 0.187928 0.206131 0.059 Uiso 1 1 calc R U . . .
C29D C 0.3874(3) 0.2919(15) 0.3375(4) 0.043(3) Uani 1 1 d . . . . .
H29J H 0.381575 0.420342 0.333650 0.065 Uiso 1 1 calc R U . . .
H29K H 0.401376 0.267316 0.370794 0.065 Uiso 1 1 calc R U . . .
H29L H 0.355132 0.228175 0.332170 0.065 Uiso 1 1 calc R U . . .
O1W O 0.5407(3) 0.1654(10) 0.5599(3) 0.043(2) Uani 1 1 d . . . . .
H1W H 0.557552 0.258819 0.565421 0.052 Uiso 1 1 calc R U . . .
O2W O 0.5120(3) 0.2390(12) 0.4842(3) 0.057(3) Uani 1 1 d . . . . .
C1W C 0.5035(4) 0.1988(15) 0.5263(5) 0.040(3) Uani 1 1 d . . . . .
C2W C 0.4512(3) 0.1826(15) 0.5455(4) 0.037(3) Uani 1 1 d . . . . .
H2WA H 0.446430 0.277371 0.570208 0.044 Uiso 1 1 calc R U . . .
H2WB H 0.448240 0.066170 0.562303 0.044 Uiso 1 1 calc R U . . .
C3W C 0.4090(4) 0.1971(18) 0.5055(4) 0.060(4) Uani 1 1 d . . . . .
H3WA H 0.411714 0.311740 0.488462 0.089 Uiso 1 1 calc R U . . .
H3WB H 0.375973 0.189201 0.520430 0.089 Uiso 1 1 calc R U . . .
H3WC H 0.412271 0.099679 0.481776 0.089 Uiso 1 1 calc R U . . .
O3W O 0.6551(2) 0.1823(9) 0.4266(3) 0.0316(19) Uani 1 1 d D . . . .
H3OA H 0.668(3) 0.267(8) 0.414(3) 0.038 Uiso 1 1 d D U . . .
H3OB H 0.6278(17) 0.165(11) 0.413(3) 0.038 Uiso 1 1 d D U . . .

loop_
_atom_site_aniso_label
_atom_site_aniso_U_11
_atom_site_aniso_U_22
_atom_site_aniso_U_33
_atom_site_aniso_U_23
_atom_site_aniso_U_13
_atom_site_aniso_U_12
O1A 0.037(4) 0.046(5) 0.021(5) 0.000(4) -0.004(4) 0.000(4)
C1A 0.019(6) 0.034(7) 0.030(7) 0.006(6) -0.003(5) -0.001(5)
C2A 0.030(6) 0.020(6) 0.024(7) 0.002(5) 0.009(6) 0.005(5)
C3A 0.036(7) 0.015(6) 0.023(7) 0.008(5) 0.012(6) 0.010(5)
C4A 0.027(6) 0.015(6) 0.017(6) 0.004(5) 0.007(5) -0.002(5)
C5A 0.025(6) 0.021(7) 0.019(7) 0.002(5) -0.004(5) 0.005(5)
C6A 0.035(7) 0.023(6) 0.032(8) 0.012(6) 0.006(6) 0.005(5)
C7A 0.027(6) 0.030(7) 0.026(8) 0.000(6) 0.008(6) 0.004(6)
C8A 0.041(7) 0.010(6) 0.026(7) -0.007(5) 0.018(6) 0.002(5)
C9A 0.029(6) 0.017(6) 0.024(7) 0.002(5) 0.015(5) 0.002(5)
C10A 0.030(6) 0.010(6) 0.031(7) 0.005(5) 0.003(6) -0.001(5)
C11A 0.035(7) 0.018(6) 0.034(8) 0.004(5) -0.001(6) 0.004(5)
C12A 0.027(7) 0.021(6) 0.048(8) 0.010(6) -0.003(6) 0.004(5)
C13A 0.025(6) 0.019(6) 0.023(7) 0.006(5) 0.007(5) 0.000(5)
C14A 0.018(6) 0.027(7) 0.026(7) -0.004(5) 0.009(5) -0.002(5)
C15A 0.035(7) 0.024(7) 0.041(8) -0.003(6) 0.002(6) 0.008(5)
C16A 0.032(7) 0.026(7) 0.035(8) -0.011(6) 0.003(6) -0.010(5)
C17A 0.022(6) 0.025(7) 0.036(8) -0.011(5) 0.000(6) 0.000(5)
C18A 0.023(6) 0.040(8) 0.032(8) 0.001(6) 0.006(6) -0.001(6)
C19A 0.032(7) 0.038(7) 0.028(8) -0.001(6) -0.008(6) -0.008(6)
C20A 0.035(7) 0.054(9) 0.041(9) 0.000(7) -0.007(6) -0.003(6)
C21A 0.034(7) 0.044(8) 0.041(8) 0.001(7) -0.013(6) -0.010(6)
C22A 0.033(8) 0.092(12) 0.070(11) -0.010(9) -0.003(7) -0.007(8)
C23A 0.046(9) 0.086(12) 0.088(12) 0.013(10) 0.008(8) 0.020(8)
C24A 0.047(9) 0.120(13) 0.081(12) 0.020(10) -0.001(8) -0.009(9)
C25A 0.053(9) 0.080(11) 0.056(10) -0.007(9) 0.005(7) -0.012(8)
C26A 0.109(12) 0.062(10) 0.080(12) 0.000(9) 0.017(10) -0.018(9)
C27A 0.030(7) 0.047(8) 0.051(9) -0.004(7) -0.018(6) 0.004(6)
C28A 0.038(7) 0.049(8) 0.028(7) 0.015(6) 0.008(6) -0.002(6)
C29A 0.031(6) 0.032(6) 0.022(7) 0.002(5) 0.015(5) -0.010(5)
O1B 0.031(4) 0.021(4) 0.042(5) 0.002(4) -0.013(4) -0.002(3)
C1B 0.020(6) 0.022(6) 0.027(7) 0.004(5) 0.001(5) 0.005(5)
C2B 0.018(6) 0.017(6) 0.041(8) 0.003(5) 0.002(5) -0.003(5)
C3B 0.028(6) 0.016(6) 0.028(7) -0.002(5) 0.006(6) 0.008(5)
C4B 0.021(6) 0.011(6) 0.025(7) 0.008(5) 0.005(5) -0.004(5)
C5B 0.022(6) 0.022(6) 0.044(8) -0.010(6) -0.009(6) 0.005(6)
C6B 0.037(7) 0.011(6) 0.034(8) 0.003(5) -0.007(6) -0.004(5)
C7B 0.023(6) 0.015(6) 0.056(9) -0.009(6) -0.001(6) -0.002(5)
C8B 0.019(6) 0.012(6) 0.039(8) -0.004(5) 0.005(5) 0.002(5)
C9B 0.019(6) 0.009(6) 0.027(7) 0.003(5) 0.012(5) 0.001(4)
C10B 0.031(6) 0.013(6) 0.026(7) 0.004(5) 0.003(6) 0.003(5)
C11B 0.035(7) 0.013(6) 0.043(8) -0.001(6) -0.002(6) -0.002(5)
C12B 0.026(6) 0.011(6) 0.037(8) -0.001(5) -0.016(6) 0.004(5)
C13B 0.014(5) 0.017(6) 0.025(7) 0.008(5) 0.013(5) 0.001(5)
C14B 0.020(6) 0.010(6) 0.030(7) -0.002(5) 0.006(5) 0.004(5)
C15B 0.017(6) 0.023(6) 0.041(8) 0.004(6) -0.003(5) 0.006(5)
C16B 0.033(7) 0.011(6) 0.039(8) -0.001(5) -0.005(6) -0.002(5)
C17B 0.015(6) 0.020(6) 0.037(8) 0.003(5) -0.001(5) 0.000(5)
C18B 0.022(6) 0.021(6) 0.023(7) 0.003(5) -0.004(5) -0.002(5)
C19B 0.025(6) 0.032(7) 0.026(7) 0.010(6) -0.008(5) 0.001(5)
C20B 0.039(7) 0.024(6) 0.033(8) -0.002(6) -0.008(6) 0.003(6)
C21B 0.025(6) 0.026(7) 0.044(8) -0.001(6) -0.009(6) -0.010(5)
C22B 0.051(8) 0.032(8) 0.030(8) 0.007(6) -0.004(6) 0.002(6)
C23B 0.049(8) 0.063(9) 0.067(11) 0.016(8) -0.014(8) -0.024(7)
C24B 0.046(8) 0.031(7) 0.059(9) 0.006(7) -0.005(7) -0.011(6)
C25B 0.038(7) 0.021(7) 0.061(9) 0.005(6) 0.005(7) 0.004(6)
C26B 0.054(8) 0.054(9) 0.065(10) 0.000(8) 0.023(8) 0.002(7)
C27B 0.048(8) 0.023(7) 0.052(9) -0.008(6) -0.016(7) -0.006(6)
C28B 0.039(7) 0.037(7) 0.030(7) 0.014(6) -0.006(6) -0.009(6)
C29B 0.018(6) 0.072(9) 0.023(7) 0.009(6) -0.002(5) -0.013(6)
O1C 0.033(4) 0.039(5) 0.028(5) 0.000(4) -0.005(4) 0.005(4)
C1C 0.016(6) 0.024(7) 0.049(9) 0.008(6) -0.010(6) 0.007(5)
C2C 0.038(7) 0.016(6) 0.042(8) 0.003(6) 0.006(6) -0.004(5)
C3C 0.041(7) 0.019(6) 0.030(7) 0.000(6) -0.009(6) 0.000(5)
C4C 0.035(7) 0.017(6) 0.024(7) 0.010(5) 0.012(6) 0.006(5)
C5C 0.029(6) 0.030(7) 0.019(7) 0.004(6) -0.002(5) -0.001(6)
C6C 0.038(7) 0.015(6) 0.045(8) 0.001(6) 0.003(6) -0.003(5)
C7C 0.048(8) 0.030(7) 0.037(8) 0.005(6) 0.008(7) 0.007(6)
C8C 0.035(7) 0.030(7) 0.023(7) 0.006(5) 0.008(6) 0.005(5)
C9C 0.037(7) 0.020(6) 0.016(7) 0.006(5) 0.008(5) 0.010(5)
C10C 0.038(7) 0.020(6) 0.021(7) -0.004(5) -0.002(6) 0.010(5)
C11C 0.059(8) 0.022(7) 0.025(7) 0.001(5) -0.010(6) 0.011(6)
C12C 0.051(7) 0.011(6) 0.030(7) 0.007(5) -0.012(6) 0.009(5)
C13C 0.038(7) 0.029(7) 0.017(7) -0.002(5) 0.007(6) 0.011(6)
C14C 0.034(7) 0.015(6) 0.024(7) 0.007(5) 0.000(6) 0.004(5)
C15C 0.045(7) 0.033(7) 0.038(8) 0.014(6) 0.001(6) 0.003(6)
C16C 0.044(7) 0.031(7) 0.026(7) 0.009(6) -0.002(6) -0.004(6)
C17C 0.037(7) 0.028(7) 0.030(8) 0.000(6) 0.004(6) -0.002(6)
C18C 0.036(7) 0.043(8) 0.021(7) 0.004(6) -0.010(6) 0.001(6)
C19C 0.047(8) 0.044(8) 0.019(8) 0.001(6) -0.003(6) -0.004(6)
C20C 0.044(8) 0.052(8) 0.040(9) -0.002(7) -0.011(7) 0.005(7)
C21C 0.059(9) 0.061(10) 0.043(10) 0.001(8) -0.006(8) 0.014(8)
C22C 0.058(10) 0.105(14) 0.082(13) -0.014(11) -0.006(9) 0.028(10)
C23C 0.170(17) 0.081(13) 0.137(17) 0.065(12) 0.081(14) 0.008(13)
C24C 0.079(13) 0.25(3) 0.111(16) -0.059(16) -0.029(11) 0.074(15)
C25C 0.070(10) 0.073(12) 0.085(14) -0.001(10) -0.024(9) -0.002(9)
C26C 0.097(12) 0.089(13) 0.088(13) -0.015(11) -0.017(10) 0.023(10)
C27C 0.069(9) 0.030(7) 0.038(9) -0.004(6) -0.007(7) 0.015(7)
C28C 0.036(7) 0.053(8) 0.042(8) -0.021(7) 0.002(6) 0.007(6)
C29C 0.043(7) 0.049(8) 0.036(8) -0.008(6) 0.004(6) 0.020(6)
O1D 0.032(4) 0.052(5) 0.034(5) -0.001(4) 0.002(4) 0.008(4)
C1D 0.019(6) 0.036(7) 0.048(9) -0.002(6) 0.001(6) 0.001(6)
C2D 0.028(7) 0.026(7) 0.037(8) 0.002(6) -0.002(6) -0.004(5)
C3D 0.036(7) 0.028(7) 0.037(8) 0.003(6) -0.003(6) -0.006(6)
C4D 0.029(6) 0.013(6) 0.027(7) -0.002(5) 0.008(5) 0.008(5)
C5D 0.031(7) 0.020(7) 0.047(9) 0.005(6) -0.001(6) 0.003(6)
C6D 0.040(7) 0.023(6) 0.037(8) 0.001(6) -0.003(6) 0.004(6)
C7D 0.044(8) 0.021(7) 0.048(9) 0.010(6) 0.010(7) 0.004(6)
C8D 0.034(7) 0.024(7) 0.042(9) -0.003(6) 0.005(6) 0.003(6)
C9D 0.022(6) 0.013(6) 0.036(8) -0.009(5) 0.002(6) 0.005(5)
C10D 0.025(6) 0.015(6) 0.028(7) -0.003(5) 0.012(5) 0.005(5)
C11D 0.026(6) 0.016(6) 0.041(8) -0.007(5) -0.010(6) -0.003(5)
C12D 0.039(7) 0.014(6) 0.045(9) -0.003(5) -0.004(6) -0.007(5)
C13D 0.015(6) 0.031(7) 0.022(7) 0.003(5) 0.010(5) 0.000(5)
C14D 0.031(6) 0.009(6) 0.032(8) -0.009(5) 0.002(6) -0.005(5)
C15D 0.043(7) 0.013(6) 0.050(9) -0.008(6) -0.002(6) -0.003(6)
C16D 0.039(7) 0.021(7) 0.052(9) -0.005(6) -0.006(6) -0.003(6)
C17D 0.028(6) 0.033(7) 0.029(7) -0.007(6) -0.001(5) -0.002(6)
C18D 0.032(7) 0.040(8) 0.028(8) -0.011(6) -0.003(6) -0.012(6)
C19D 0.049(8) 0.048(8) 0.032(8) 0.002(6) -0.005(6) 0.003(6)
C20D 0.055(8) 0.047(8) 0.043(9) 0.001(7) -0.005(7) -0.006(7)
C21D 0.057(9) 0.037(8) 0.046(9) -0.006(7) -0.002(7) 0.002(7)
C22D 0.070(10) 0.063(10) 0.045(10) 0.007(8) -0.001(8) 0.001(8)
C23D 0.132(14) 0.080(12) 0.060(12) -0.015(9) 0.021(10) 0.013(11)
C24D 0.047(9) 0.150(16) 0.070(12) 0.020(11) -0.005(8) 0.030(10)
C25D 0.069(10) 0.051(9) 0.083(12) 0.001(9) 0.008(9) -0.013(8)
C26D 0.154(15) 0.067(11) 0.067(12) 0.002(9) 0.019(11) -0.036(11)
C27D 0.057(9) 0.041(8) 0.071(10) 0.004(7) -0.025(7) 0.003(7)
C28D 0.041(7) 0.042(7) 0.036(8) -0.006(6) 0.004(6) 0.007(6)
C29D 0.024(6) 0.075(9) 0.031(8) -0.008(7) 0.006(6) 0.024(6)
O1W 0.035(5) 0.047(5) 0.046(6) -0.001(4) -0.007(4) -0.012(4)
O2W 0.046(5) 0.093(7) 0.034(6) 0.009(5) 0.008(5) 0.001(5)
C1W 0.035(8) 0.029(7) 0.058(10) -0.010(7) 0.016(8) -0.009(6)
C2W 0.033(7) 0.040(7) 0.037(8) -0.014(6) 0.009(6) -0.005(6)
C3W 0.028(7) 0.080(10) 0.070(10) 0.005(8) -0.016(7) 0.004(7)
O3W 0.030(5) 0.028(5) 0.037(5) -0.005(4) -0.003(4) -0.014(4)

loop_
_atom_type_symbol
_atom_type_description
_atom_type_scat_dispersion_real
_atom_type_scat_dispersion_imag
_atom_type_scat_source
C C 0.0033 0.0016 'International Tables Vol C Tables 4.2.6.8 and 6.1.1.4'
H H 0.0000 0.0000 'International Tables Vol C Tables 4.2.6.8 and 6.1.1.4'
O O 0.0106 0.0060 'International Tables Vol C Tables 4.2.6.8 and 6.1.1.4'

loop_
_geom_angle_atom_site_label_1
_geom_angle_atom_site_label_2
_geom_angle_atom_site_label_3
_geom_angle
_geom_angle_site_symmetry_1
_geom_angle_site_symmetry_3
_geom_angle_publ_flag
C1A O1A H1AO 109.5 . . ?
O1A C1A C2A 111.1(8) . . ?
O1A C1A C6A 108.0(8) . . ?
C2A C1A C6A 110.2(8) . . ?
O1A C1A H1A 109.2 . . ?
C2A C1A H1A 109.2 . . ?
C6A C1A H1A 109.2 . . ?
C1A C2A C3A 108.6(8) . . ?
C1A C2A H2AA 110.0 . . ?
C3A C2A H2AA 110.0 . . ?
C1A C2A H2AB 110.0 . . ?
C3A C2A H2AB 110.0 . . ?
H2AA C2A H2AB 108.3 . . ?
C2A C3A C4A 114.7(8) . . ?
C2A C3A H3AA 108.6 . . ?
C4A C3A H3AA 108.6 . . ?
C2A C3A H3AB 108.6 . . ?
C4A C3A H3AB 108.6 . . ?
H3AA C3A H3AB 107.6 . . ?
C5A C4A C29A 109.4(7) . . ?
C5A C4A C10A 108.9(7) . . ?
C29A C4A C10A 111.3(8) . . ?
C5A C4A C3A 108.1(8) . . ?
C29A C4A C3A 109.2(8) . . ?
C10A C4A C3A 109.9(8) . . ?
C7A C5A C6A 120.1(9) . . ?
C7A C5A C4A 124.2(10) . . ?
C6A C5A C4A 115.3(8) . . ?
C5A C6A C1A 111.6(8) . . ?
C5A C6A H6AA 109.3 . . ?
C1A C6A H6AA 109.3 . . ?
C5A C6A H6AB 109.3 . . ?
C1A C6A H6AB 109.3 . . ?
H6AA C6A H6AB 108.0 . . ?
C5A C7A C8A 124.2(10) . . ?
C5A C7A H7A 117.9 . . ?
C8A C7A H7A 117.9 . . ?
C7A C8A C9A 113.0(8) . . ?
C7A C8A H8AA 109.0 . . ?
C9A C8A H8AA 109.0 . . ?
C7A C8A H8AB 109.0 . . ?
C9A C8A H8AB 109.0 . . ?
H8AA C8A H8AB 107.8 . . ?
C8A C9A C14A 111.3(8) . . ?
C8A C9A C10A 109.0(8) . . ?
C14A C9A C10A 109.7(8) . . ?
C8A C9A H9A 108.9 . . ?
C14A C9A H9A 108.9 . . ?
C10A C9A H9A 108.9 . . ?
C11A C10A C4A 113.4(8) . . ?
C11A C10A C9A 113.2(8) . . ?
C4A C10A C9A 112.4(8) . . ?
C11A C10A H10A 105.7 . . ?
C4A C10A H10A 105.7 . . ?
C9A C10A H10A 105.7 . . ?
C10A C11A C12A 113.5(8) . . ?
C10A C11A H11A 108.9 . . ?
C12A C11A H11A 108.9 . . ?
C10A C11A H11B 108.9 . . ?
C12A C11A H11B 108.9 . . ?
H11A C11A H11B 107.7 . . ?
C13A C12A C11A 111.6(8) . . ?
C13A C12A H12A 109.3 . . ?
C11A C12A H12A 109.3 . . ?
C13A C12A H12B 109.3 . . ?
C11A C12A H12B 109.3 . . ?
H12A C12A H12B 108.0 . . ?
C14A C13A C12A 105.6(8) . . ?
C14A C13A C28A 113.6(8) . . ?
C12A C13A C28A 112.2(8) . . ?
C14A C13A C17A 100.1(7) . . ?
C12A C13A C17A 115.0(8) . . ?
C28A C13A C17A 109.7(9) . . ?
C15A C14A C9A 118.3(8) . . ?
C15A C14A C13A 103.4(8) . . ?
C9A C14A C13A 114.7(8) . . ?
C15A C14A H14A 106.6 . . ?
C9A C14A H14A 106.6 . . ?
C13A C14A H14A 106.6 . . ?
C14A C15A C16A 103.9(8) . . ?
C14A C15A H15A 111.0 . . ?
C16A C15A H15A 111.0 . . ?
C14A C15A H15B 111.0 . . ?
C16A C15A H15B 111.0 . . ?
H15A C15A H15B 109.0 . . ?
C15A C16A C17A 106.9(8) . . ?
C15A C16A H16A 110.3 . . ?
C17A C16A H16A 110.3 . . ?
C15A C16A H16B 110.3 . . ?
C17A C16A H16B 110.3 . . ?
H16A C16A H16B 108.6 . . ?
C18A C17A C16A 112.5(9) . . ?
C18A C17A C13A 119.3(8) . . ?
C16A C17A C13A 103.3(7) . . ?
C18A C17A H17A 107.0 . . ?
C16A C17A H17A 107.0 . . ?
C13A C17A H17A 107.0 . . ?
C27A C18A C17A 113.7(9) . . ?
C27A C18A C19A 108.3(8) . . ?
C17A C18A C19A 110.5(8) . . ?
C27A C18A H18A 108.0 . . ?
C17A C18A H18A 108.0 . . ?
C19A C18A H18A 108.0 . . ?
C20A C19A C18A 114.8(9) . . ?
C20A C19A H19A 108.6 . . ?
C18A C19A H19A 108.6 . . ?
C20A C19A H19B 108.6 . . ?
C18A C19A H19B 108.6 . . ?
H19A C19A H19B 107.5 . . ?
C19A C20A C21A 115.1(9) . . ?
C19A C20A H20A 108.5 . . ?
C21A C20A H20A 108.5 . . ?
C19A C20A H20B 108.5 . . ?
C21A C20A H20B 108.5 . . ?
H20A C20A H20B 107.5 . . ?
C22A C21A C20A 112.6(10) . . ?
C22A C21A C25A 112.2(10) . . ?
C20A C21A C25A 111.3(10) . . ?
C22A C21A H21A 106.8 . . ?
C20A C21A H21A 106.8 . . ?
C25A C21A H21A 106.8 . . ?
C23A C22A C21A 112.6(11) . . ?
C23A C22A C24A 108.4(11) . . ?
C21A C22A C24A 111.9(11) . . ?
C23A C22A H22A 107.9 . . ?
C21A C22A H22A 107.9 . . ?
C24A C22A H22A 107.9 . . ?
C22A C23A H23A 109.5 . . ?
C22A C23A H23B 109.5 . . ?
H23A C23A H23B 109.5 . . ?
C22A C23A H23C 109.5 . . ?
H23A C23A H23C 109.5 . . ?
H23B C23A H23C 109.5 . . ?
C22A C24A H24A 109.5 . . ?
C22A C24A H24B 109.5 . . ?
H24A C24A H24B 109.5 . . ?
C22A C24A H24C 109.5 . . ?
H24A C24A H24C 109.5 . . ?
H24B C24A H24C 109.5 . . ?
C26A C25A C21A 116.0(11) . . ?
C26A C25A H25A 108.3 . . ?
C21A C25A H25A 108.3 . . ?
C26A C25A H25B 108.3 . . ?
C21A C25A H25B 108.3 . . ?
H25A C25A H25B 107.4 . . ?
C25A C26A H26A 109.5 . . ?
C25A C26A H26B 109.5 . . ?
H26A C26A H26B 109.5 . . ?
C25A C26A H26C 109.5 . . ?
H26A C26A H26C 109.5 . . ?
H26B C26A H26C 109.5 . . ?
C18A C27A H27A 109.5 . . ?
C18A C27A H27B 109.5 . . ?
H27A C27A H27B 109.5 . . ?
C18A C27A H27C 109.5 . . ?
H27A C27A H27C 109.5 . . ?
H27B C27A H27C 109.5 . . ?
C13A C28A H28A 109.5 . . ?
C13A C28A H28B 109.5 . . ?
H28A C28A H28B 109.5 . . ?
C13A C28A H28C 109.5 . . ?
H28A C28A H28C 109.5 . . ?
H28B C28A H28C 109.5 . . ?
C4A C29A H29A 109.5 . . ?
C4A C29A H29B 109.5 . . ?
H29A C29A H29B 109.5 . . ?
C4A C29A H29C 109.5 . . ?
H29A C29A H29C 109.5 . . ?
H29B C29A H29C 109.5 . . ?
C1B O1B H1BO 109.5 . . ?
O1B C1B C2B 112.6(8) . . ?
O1B C1B C6B 108.1(8) . . ?
C2B C1B C6B 111.1(8) . . ?
O1B C1B H1B 108.3 . . ?
C2B C1B H1B 108.3 . . ?
C6B C1B H1B 108.3 . . ?
C1B C2B C3B 109.3(8) . . ?
C1B C2B H2BA 109.8 . . ?
C3B C2B H2BA 109.8 . . ?
C1B C2B H2BB 109.8 . . ?
C3B C2B H2BB 109.8 . . ?
H2BA C2B H2BB 108.3 . . ?
C2B C3B C4B 115.2(8) . . ?
C2B C3B H3BA 108.5 . . ?
C4B C3B H3BA 108.5 . . ?
C2B C3B H3BB 108.5 . . ?
C4B C3B H3BB 108.5 . . ?
H3BA C3B H3BB 107.5 . . ?
C5B C4B C10B 110.2(8) . . ?
C5B C4B C3B 107.5(7) . . ?
C10B C4B C3B 110.2(8) . . ?
C5B C4B C29B 109.1(8) . . ?
C10B C4B C29B 112.0(7) . . ?
C3B C4B C29B 107.7(8) . . ?
C7B C5B C6B 119.8(9) . . ?
C7B C5B C4B 122.8(9) . . ?
C6B C5B C4B 116.5(9) . . ?
C5B C6B C1B 112.6(8) . . ?
C5B C6B H6BA 109.1 . . ?
C1B C6B H6BA 109.1 . . ?
C5B C6B H6BB 109.1 . . ?
C1B C6B H6BB 109.1 . . ?
H6BA C6B H6BB 107.8 . . ?
C5B C7B C8B 123.7(9) . . ?
C5B C7B H7B 118.1 . . ?
C8B C7B H7B 118.1 . . ?
C7B C8B C9B 113.2(8) . . ?
C7B C8B H8BA 108.9 . . ?
C9B C8B H8BA 108.9 . . ?
C7B C8B H8BB 108.9 . . ?
C9B C8B H8BB 108.9 . . ?
H8BA C8B H8BB 107.8 . . ?
C8B C9B C14B 110.2(8) . . ?
C8B C9B C10B 111.3(7) . . ?
C14B C9B C10B 109.3(8) . . ?
C8B C9B H9B 108.6 . . ?
C14B C9B H9B 108.6 . . ?
C10B C9B H9B 108.6 . . ?
C11B C10B C4B 114.3(8) . . ?
C11B C10B C9B 112.0(7) . . ?
C4B C10B C9B 111.7(8) . . ?
C11B C10B H10B 106.1 . . ?
C4B C10B H10B 106.1 . . ?
C9B C10B H10B 106.1 . . ?
C10B C11B C12B 114.7(8) . . ?
C10B C11B H11C 108.6 . . ?
C12B C11B H11C 108.6 . . ?
C10B C11B H11D 108.6 . . ?
C12B C11B H11D 108.6 . . ?
H11C C11B H11D 107.6 . . ?
C13B C12B C11B 111.7(8) . . ?
C13B C12B H12C 109.3 . . ?
C11B C12B H12C 109.3 . . ?
C13B C12B H12D 109.3 . . ?
C11B C12B H12D 109.3 . . ?
H12C C12B H12D 108.0 . . ?
C28B C13B C12B 111.9(8) . . ?
C28B C13B C14B 110.3(8) . . ?
C12B C13B C14B 106.3(7) . . ?
C28B C13B C17B 110.9(7) . . ?
C12B C13B C17B 117.1(8) . . ?
C14B C13B C17B 99.5(7) . . ?
C15B C14B C9B 118.7(8) . . ?
C15B C14B C13B 104.6(7) . . ?
C9B C14B C13B 114.9(8) . . ?
C15B C14B H14B 105.9 . . ?
C9B C14B H14B 105.9 . . ?
C13B C14B H14B 105.9 . . ?
C14B C15B C16B 103.7(8) . . ?
C14B C15B H15C 111.0 . . ?
C16B C15B H15C 111.0 . . ?
C14B C15B H15D 111.0 . . ?
C16B C15B H15D 111.0 . . ?
H15C C15B H15D 109.0 . . ?
C15B C16B C17B 107.5(8) . . ?
C15B C16B H16C 110.2 . . ?
C17B C16B H16C 110.2 . . ?
C15B C16B H16D 110.2 . . ?
C17B C16B H16D 110.2 . . ?
H16C C16B H16D 108.5 . . ?
C16B C17B C18B 111.7(7) . . ?
C16B C17B C13B 103.8(8) . . ?
C18B C17B C13B 118.2(8) . . ?
C16B C17B H17B 107.6 . . ?
C18B C17B H17B 107.6 . . ?
C13B C17B H17B 107.6 . . ?
C19B C18B C27B 110.7(8) . . ?
C19B C18B C17B 108.9(8) . . ?
C27B C18B C17B 113.7(8) . . ?
C19B C18B H18B 107.8 . . ?
C27B C18B H18B 107.8 . . ?
C17B C18B H18B 107.8 . . ?
C18B C19B C20B 115.3(8) . . ?
C18B C19B H19C 108.4 . . ?
C20B C19B H19C 108.4 . . ?
C18B C19B H19D 108.4 . . ?
C20B C19B H19D 108.4 . . ?
H19C C19B H19D 107.5 . . ?
C19B C20B C21B 114.8(8) . . ?
C19B C20B H20C 108.6 . . ?
C21B C20B H20C 108.6 . . ?
C19B C20B H20D 108.6 . . ?
C21B C20B H20D 108.6 . . ?
H20C C20B H20D 107.5 . . ?
C25B C21B C22B 111.8(8) . . ?
C25B C21B C20B 109.8(8) . . ?
C22B C21B C20B 112.6(9) . . ?
C25B C21B H21B 107.5 . . ?
C22B C21B H21B 107.5 . . ?
C20B C21B H21B 107.5 . . ?
C23B C22B C21B 114.2(9) . . ?
C23B C22B C24B 110.9(10) . . ?
C21B C22B C24B 111.8(9) . . ?
C23B C22B H22B 106.5 . . ?
C21B C22B H22B 106.5 . . ?
C24B C22B H22B 106.5 . . ?
C22B C23B H23D 109.5 . . ?
C22B C23B H23E 109.5 . . ?
H23D C23B H23E 109.5 . . ?
C22B C23B H23F 109.5 . . ?
H23D C23B H23F 109.5 . . ?
H23E C23B H23F 109.5 . . ?
C22B C24B H24D 109.5 . . ?
C22B C24B H24E 109.5 . . ?
H24D C24B H24E 109.5 . . ?
C22B C24B H24F 109.5 . . ?
H24D C24B H24F 109.5 . . ?
H24E C24B H24F 109.5 . . ?
C26B C25B C21B 112.3(9) . . ?
C26B C25B H25C 109.1 . . ?
C21B C25B H25C 109.1 . . ?
C26B C25B H25D 109.1 . . ?
C21B C25B H25D 109.1 . . ?
H25C C25B H25D 107.9 . . ?
C25B C26B H26D 109.5 . . ?
C25B C26B H26E 109.5 . . ?
H26D C26B H26E 109.5 . . ?
C25B C26B H26F 109.5 . . ?
H26D C26B H26F 109.5 . . ?
H26E C26B H26F 109.5 . . ?
C18B C27B H27D 109.5 . . ?
C18B C27B H27E 109.5 . . ?
H27D C27B H27E 109.5 . . ?
C18B C27B H27F 109.5 . . ?
H27D C27B H27F 109.5 . . ?
H27E C27B H27F 109.5 . . ?
C13B C28B H28D 109.5 . . ?
C13B C28B H28E 109.5 . . ?
H28D C28B H28E 109.5 . . ?
C13B C28B H28F 109.5 . . ?
H28D C28B H28F 109.5 . . ?
H28E C28B H28F 109.5 . . ?
C4B C29B H29D 109.5 . . ?
C4B C29B H29E 109.5 . . ?
H29D C29B H29E 109.5 . . ?
C4B C29B H29F 109.5 . . ?
H29D C29B H29F 109.5 . . ?
H29E C29B H29F 109.5 . . ?
C1C O1C H1C 109.5 . . ?
O1C C1C C6C 110.5(8) . . ?
O1C C1C C2C 108.7(8) . . ?
C6C C1C C2C 111.0(9) . . ?
O1C C1C H1CO 108.9 . . ?
C6C C1C H1CO 108.9 . . ?
C2C C1C H1CO 108.9 . . ?
C1C C2C C3C 108.9(8) . . ?
C1C C2C H2CA 109.9 . . ?
C3C C2C H2CA 109.9 . . ?
C1C C2C H2CB 109.9 . . ?
C3C C2C H2CB 109.9 . . ?
H2CA C2C H2CB 108.3 . . ?
C4C C3C C2C 114.2(8) . . ?
C4C C3C H3CA 108.7 . . ?
C2C C3C H3CA 108.7 . . ?
C4C C3C H3CB 108.7 . . ?
C2C C3C H3CB 108.7 . . ?
H3CA C3C H3CB 107.6 . . ?
C5C C4C C29C 110.4(8) . . ?
C5C C4C C3C 108.3(8) . . ?
C29C C4C C3C 108.9(8) . . ?
C5C C4C C10C 109.4(8) . . ?
C29C C4C C10C 111.3(8) . . ?
C3C C4C C10C 108.5(8) . . ?
C7C C5C C6C 119.2(10) . . ?
C7C C5C C4C 124.0(10) . . ?
C6C C5C C4C 116.3(9) . . ?
C1C C6C C5C 111.5(8) . . ?
C1C C6C H6CA 109.3 . . ?
C5C C6C H6CA 109.3 . . ?
C1C C6C H6CB 109.3 . . ?
C5C C6C H6CB 109.3 . . ?
H6CA C6C H6CB 108.0 . . ?
C5C C7C C8C 122.6(10) . . ?
C5C C7C H7C 118.7 . . ?
C8C C7C H7C 118.7 . . ?
C7C C8C C9C 114.7(9) . . ?
C7C C8C H8CA 108.6 . . ?
C9C C8C H8CA 108.6 . . ?
C7C C8C H8CB 108.6 . . ?
C9C C8C H8CB 108.6 . . ?
H8CA C8C H8CB 107.6 . . ?
C14C C9C C10C 110.5(8) . . ?
C14C C9C C8C 110.5(8) . . ?
C10C C9C C8C 110.2(8) . . ?
C14C C9C H9C 108.5 . . ?
C10C C9C H9C 108.5 . . ?
C8C C9C H9C 108.5 . . ?
C9C C10C C4C 113.9(8) . . ?
C9C C10C C11C 111.3(8) . . ?
C4C C10C C11C 113.5(8) . . ?
C9C C10C H10C 105.8 . . ?
C4C C10C H10C 105.8 . . ?
C11C C10C H10C 105.8 . . ?
C12C C11C C10C 113.8(8) . . ?
C12C C11C H11E 108.8 . . ?
C10C C11C H11E 108.8 . . ?
C12C C11C H11F 108.8 . . ?
C10C C11C H11F 108.8 . . ?
H11E C11C H11F 107.7 . . ?
C11C C12C C13C 112.0(9) . . ?
C11C C12C H12E 109.2 . . ?
C13C C12C H12E 109.2 . . ?
C11C C12C H12F 109.2 . . ?
C13C C12C H12F 109.2 . . ?
H12E C12C H12F 107.9 . . ?
C17C C13C C14C 101.1(8) . . ?
C17C C13C C28C 111.0(9) . . ?
C14C C13C C28C 113.2(8) . . ?
C17C C13C C12C 115.5(8) . . ?
C14C C13C C12C 105.4(8) . . ?
C28C C13C C12C 110.2(8) . . ?
C9C C14C C13C 114.7(8) . . ?
C9C C14C C15C 119.2(8) . . ?
C13C C14C C15C 102.8(8) . . ?
C9C C14C H14C 106.4 . . ?
C13C C14C H14C 106.4 . . ?
C15C C14C H14C 106.4 . . ?
C16C C15C C14C 102.6(8) . . ?
C16C C15C H15E 111.3 . . ?
C14C C15C H15E 111.3 . . ?
C16C C15C H15F 111.3 . . ?
C14C C15C H15F 111.3 . . ?
H15E C15C H15F 109.2 . . ?
C15C C16C C17C 107.4(8) . . ?
C15C C16C H16E 110.2 . . ?
C17C C16C H16E 110.2 . . ?
C15C C16C H16F 110.2 . . ?
C17C C16C H16F 110.2 . . ?
H16E C16C H16F 108.5 . . ?
C18C C17C C13C 119.5(8) . . ?
C18C C17C C16C 110.9(9) . . ?
C13C C17C C16C 103.4(8) . . ?
C18C C17C H17C 107.5 . . ?
C13C C17C H17C 107.5 . . ?
C16C C17C H17C 107.5 . . ?
C17C C18C C19C 110.2(9) . . ?
C17C C18C C27C 113.6(9) . . ?
C19C C18C C27C 108.9(9) . . ?
C17C C18C H18C 108.0 . . ?
C19C C18C H18C 108.0 . . ?
C27C C18C H18C 108.0 . . ?
C20C C19C C18C 111.5(9) . . ?
C20C C19C H19E 109.3 . . ?
C18C C19C H19E 109.3 . . ?
C20C C19C H19F 109.3 . . ?
C18C C19C H19F 109.3 . . ?
H19E C19C H19F 108.0 . . ?
C19C C20C C21C 114.7(9) . . ?
C19C C20C H20E 108.6 . . ?
C21C C20C H20E 108.6 . . ?
C19C C20C H20F 108.6 . . ?
C21C C20C H20F 108.6 . . ?
H20E C20C H20F 107.6 . . ?
C22C C21C C25C 110.3(12) . . ?
C22C C21C C20C 113.8(11) . . ?
C25C C21C C20C 110.5(10) . . ?
C22C C21C H21C 107.3 . . ?
C25C C21C H21C 107.3 . . ?
C20C C21C H21C 107.3 . . ?
C21C C22C C24C 110.6(13) . . ?
C21C C22C C23C 113.3(11) . . ?
C24C C22C C23C 110.3(14) . . ?
C21C C22C H22C 107.5 . . ?
C24C C22C H22C 107.5 . . ?
C23C C22C H22C 107.5 . . ?
C22C C23C H23G 109.5 . . ?
C22C C23C H23H 109.5 . . ?
H23G C23C H23H 109.5 . . ?
C22C C23C H23I 109.5 . . ?
H23G C23C H23I 109.5 . . ?
H23H C23C H23I 109.5 . . ?
C22C C24C H24G 109.5 . . ?
C22C C24C H24H 109.5 . . ?
H24G C24C H24H 109.5 . . ?
C22C C24C H24I 109.5 . . ?
H24G C24C H24I 109.5 . . ?
H24H C24C H24I 109.5 . . ?
C26C C25C C21C 113.2(13) . . ?
C26C C25C H25E 108.9 . . ?
C21C C25C H25E 108.9 . . ?
C26C C25C H25F 108.9 . . ?
C21C C25C H25F 108.9 . . ?
H25E C25C H25F 107.7 . . ?
C25C C26C H26G 109.5 . . ?
C25C C26C H26H 109.5 . . ?
H26G C26C H26H 109.5 . . ?
C25C C26C H26I 109.5 . . ?
H26G C26C H26I 109.5 . . ?
H26H C26C H26I 109.5 . . ?
C18C C27C H27G 109.5 . . ?
C18C C27C H27H 109.5 . . ?
H27G C27C H27H 109.5 . . ?
C18C C27C H27I 109.5 . . ?
H27G C27C H27I 109.5 . . ?
H27H C27C H27I 109.5 . . ?
C13C C28C H28G 109.5 . . ?
C13C C28C H28H 109.5 . . ?
H28G C28C H28H 109.5 . . ?
C13C C28C H28I 109.5 . . ?
H28G C28C H28I 109.5 . . ?
H28H C28C H28I 109.5 . . ?
C4C C29C H29G 109.5 . . ?
C4C C29C H29H 109.5 . . ?
H29G C29C H29H 109.5 . . ?
C4C C29C H29I 109.5 . . ?
H29G C29C H29I 109.5 . . ?
H29H C29C H29I 109.5 . . ?
C1D O1D H1DO 109.5 . . ?
O1D C1D C2D 112.6(9) . . ?
O1D C1D C6D 111.9(9) . . ?
C2D C1D C6D 109.2(8) . . ?
O1D C1D H1D 107.7 . . ?
C2D C1D H1D 107.7 . . ?
C6D C1D H1D 107.7 . . ?
C1D C2D C3D 110.5(9) . . ?
C1D C2D H2DA 109.6 . . ?
C3D C2D H2DA 109.6 . . ?
C1D C2D H2DB 109.6 . . ?
C3D C2D H2DB 109.6 . . ?
H2DA C2D H2DB 108.1 . . ?
C2D C3D C4D 113.2(8) . . ?
C2D C3D H3DA 108.9 . . ?
C4D C3D H3DA 108.9 . . ?
C2D C3D H3DB 108.9 . . ?
C4D C3D H3DB 108.9 . . ?
H3DA C3D H3DB 107.7 . . ?
C3D C4D C5D 108.4(8) . . ?
C3D C4D C10D 110.0(8) . . ?
C5D C4D C10D 110.2(8) . . ?
C3D C4D C29D 108.4(8) . . ?
C5D C4D C29D 107.7(8) . . ?
C10D C4D C29D 112.1(8) . . ?
C7D C5D C6D 120.6(10) . . ?
C7D C5D C4D 122.6(10) . . ?
C6D C5D C4D 116.5(9) . . ?
C5D C6D C1D 112.3(9) . . ?
C5D C6D H6DA 109.2 . . ?
C1D C6D H6DA 109.2 . . ?
C5D C6D H6DB 109.2 . . ?
C1D C6D H6DB 109.2 . . ?
H6DA C6D H6DB 107.9 . . ?
C5D C7D C8D 123.7(10) . . ?
C5D C7D H7D 118.1 . . ?
C8D C7D H7D 118.1 . . ?
C7D C8D C9D 115.9(9) . . ?
C7D C8D H8DA 108.3 . . ?
C9D C8D H8DA 108.3 . . ?
C7D C8D H8DB 108.3 . . ?
C9D C8D H8DB 108.3 . . ?
H8DA C8D H8DB 107.4 . . ?
C14D C9D C8D 114.8(8) . . ?
C14D C9D C10D 110.1(8) . . ?
C8D C9D C10D 108.5(8) . . ?
C14D C9D H9D 107.7 . . ?
C8D C9D H9D 107.7 . . ?
C10D C9D H9D 107.7 . . ?
C11D C10D C4D 112.9(8) . . ?
C11D C10D C9D 112.0(8) . . ?
C4D C10D C9D 113.6(8) . . ?
C11D C10D H10D 105.9 . . ?
C4D C10D H10D 105.9 . . ?
C9D C10D H10D 105.9 . . ?
C10D C11D C12D 114.5(8) . . ?
C10D C11D H11G 108.6 . . ?
C12D C11D H11G 108.6 . . ?
C10D C11D H11H 108.6 . . ?
C12D C11D H11H 108.6 . . ?
H11G C11D H11H 107.6 . . ?
C13D C12D C11D 112.1(8) . . ?
C13D C12D H12G 109.2 . . ?
C11D C12D H12G 109.2 . . ?
C13D C12D H12H 109.2 . . ?
C11D C12D H12H 109.2 . . ?
H12G C12D H12H 107.9 . . ?
C14D C13D C17D 103.2(8) . . ?
C14D C13D C12D 105.2(7) . . ?
C17D C13D C12D 117.4(8) . . ?
C14D C13D C28D 110.7(8) . . ?
C17D C13D C28D 110.0(8) . . ?
C12D C13D C28D 110.0(8) . . ?
C9D C14D C15D 118.3(8) . . ?
C9D C14D C13D 117.0(8) . . ?
C15D C14D C13D 102.5(8) . . ?
C9D C14D H14D 106.0 . . ?
C15D C14D H14D 106.0 . . ?
C13D C14D H14D 106.0 . . ?
C14D C15D C16D 105.6(8) . . ?
C14D C15D H15G 110.6 . . ?
C16D C15D H15G 110.6 . . ?
C14D C15D H15H 110.6 . . ?
C16D C15D H15H 110.6 . . ?
H15G C15D H15H 108.8 . . ?
C15D C16D C17D 106.3(9) . . ?
C15D C16D H16G 110.5 . . ?
C17D C16D H16G 110.5 . . ?
C15D C16D H16H 110.5 . . ?
C17D C16D H16H 110.5 . . ?
H16G C16D H16H 108.7 . . ?
C13D C17D C18D 119.6(8) . . ?
C13D C17D C16D 103.1(9) . . ?
C18D C17D C16D 111.8(8) . . ?
C13D C17D H17D 107.2 . . ?
C18D C17D H17D 107.2 . . ?
C16D C17D H17D 107.2 . . ?
C27D C18D C19D 107.6(9) . . ?
C27D C18D C17D 113.3(9) . . ?
C19D C18D C17D 110.5(9) . . ?
C27D C18D H18D 108.5 . . ?
C19D C18D H18D 108.5 . . ?
C17D C18D H18D 108.5 . . ?
C18D C19D C20D 113.1(9) . . ?
C18D C19D H19G 109.0 . . ?
C20D C19D H19G 109.0 . . ?
C18D C19D H19H 109.0 . . ?
C20D C19D H19H 109.0 . . ?
H19G C19D H19H 107.8 . . ?
C19D C20D C21D 111.7(10) . . ?
C19D C20D H20G 109.3 . . ?
C21D C20D H20G 109.3 . . ?
C19D C20D H20H 109.3 . . ?
C21D C20D H20H 109.3 . . ?
H20G C20D H20H 107.9 . . ?
C22D C21D C25D 111.7(10) . . ?
C22D C21D C20D 113.8(10) . . ?
C25D C21D C20D 109.3(9) . . ?
C22D C21D H21D 107.2 . . ?
C25D C21D H21D 107.2 . . ?
C20D C21D H21D 107.2 . . ?
C21D C22D C23D 110.8(11) . . ?
C21D C22D C24D 113.2(11) . . ?
C23D C22D C24D 109.3(12) . . ?
C21D C22D H22D 107.8 . . ?
C23D C22D H22D 107.8 . . ?
C24D C22D H22D 107.8 . . ?
C22D C23D H23J 109.5 . . ?
C22D C23D H23K 109.5 . . ?
H23J C23D H23K 109.5 . . ?
C22D C23D H23L 109.5 . . ?
H23J C23D H23L 109.5 . . ?
H23K C23D H23L 109.5 . . ?
C22D C24D H24J 109.5 . . ?
C22D C24D H24K 109.5 . . ?
H24J C24D H24K 109.5 . . ?
C22D C24D H24L 109.5 . . ?
H24J C24D H24L 109.5 . . ?
H24K C24D H24L 109.5 . . ?
C26D C25D C21D 113.3(11) . . ?
C26D C25D H25G 108.9 . . ?
C21D C25D H25G 108.9 . . ?
C26D C25D H25H 108.9 . . ?
C21D C25D H25H 108.9 . . ?
H25G C25D H25H 107.7 . . ?
C25D C26D H26J 109.5 . . ?
C25D C26D H26K 109.5 . . ?
H26J C26D H26K 109.5 . . ?
C25D C26D H26L 109.5 . . ?
H26J C26D H26L 109.5 . . ?
H26K C26D H26L 109.5 . . ?
C18D C27D H27J 109.5 . . ?
C18D C27D H27K 109.5 . . ?
H27J C27D H27K 109.5 . . ?
C18D C27D H27L 109.5 . . ?
H27J C27D H27L 109.5 . . ?
H27K C27D H27L 109.5 . . ?
C13D C28D H28J 109.5 . . ?
C13D C28D H28K 109.5 . . ?
H28J C28D H28K 109.5 . . ?
C13D C28D H28L 109.5 . . ?
H28J C28D H28L 109.5 . . ?
H28K C28D H28L 109.5 . . ?
C4D C29D H29J 109.5 . . ?
C4D C29D H29K 109.5 . . ?
H29J C29D H29K 109.5 . . ?
C4D C29D H29L 109.5 . . ?
H29J C29D H29L 109.5 . . ?
H29K C29D H29L 109.5 . . ?
C1W O1W H1W 109.5 . . ?
O2W C1W O1W 122.0(10) . . ?
O2W C1W C2W 124.0(12) . . ?
O1W C1W C2W 114.0(11) . . ?
C1W C2W C3W 113.5(10) . . ?
C1W C2W H2WA 108.9 . . ?
C3W C2W H2WA 108.9 . . ?
C1W C2W H2WB 108.9 . . ?
C3W C2W H2WB 108.9 . . ?
H2WA C2W H2WB 107.7 . . ?
C2W C3W H3WA 109.5 . . ?
C2W C3W H3WB 109.5 . . ?
H3WA C3W H3WB 109.5 . . ?
C2W C3W H3WC 109.5 . . ?
H3WA C3W H3WC 109.5 . . ?
H3WB C3W H3WC 109.5 . . ?
H3OA O3W H3OB 108(3) . . ?

loop_
_geom_bond_atom_site_label_1
_geom_bond_atom_site_label_2
_geom_bond_distance
_geom_bond_site_symmetry_2
_geom_bond_publ_flag
O1A C1A 1.449(10) . ?
O1A H1AO 0.8400 . ?
C1A C2A 1.511(13) . ?
C1A C6A 1.543(13) . ?
C1A H1A 1.0000 . ?
C2A C3A 1.521(12) . ?
C2A H2AA 0.9900 . ?
C2A H2AB 0.9900 . ?
C3A C4A 1.545(12) . ?
C3A H3AA 0.9900 . ?
C3A H3AB 0.9900 . ?
C4A C5A 1.527(13) . ?
C4A C29A 1.535(11) . ?
C4A C10A 1.541(13) . ?
C5A C7A 1.307(13) . ?
C5A C6A 1.522(13) . ?
C6A H6AA 0.9900 . ?
C6A H6AB 0.9900 . ?
C7A C8A 1.501(13) . ?
C7A H7A 0.9500 . ?
C8A C9A 1.526(12) . ?
C8A H8AA 0.9900 . ?
C8A H8AB 0.9900 . ?
C9A C14A 1.526(12) . ?
C9A C10A 1.550(13) . ?
C9A H9A 1.0000 . ?
C10A C11A 1.529(12) . ?
C10A H10A 1.0000 . ?
C11A C12A 1.542(12) . ?
C11A H11A 0.9900 . ?
C11A H11B 0.9900 . ?
C12A C13A 1.534(13) . ?
C12A H12A 0.9900 . ?
C12A H12B 0.9900 . ?
C13A C14A 1.529(13) . ?
C13A C28A 1.552(12) . ?
C13A C17A 1.564(13) . ?
C14A C15A 1.523(13) . ?
C14A H14A 1.0000 . ?
C15A C16A 1.536(12) . ?
C15A H15A 0.9900 . ?
C15A H15B 0.9900 . ?
C16A C17A 1.548(13) . ?
C16A H16A 0.9900 . ?
C16A H16B 0.9900 . ?
C17A C18A 1.523(13) . ?
C17A H17A 1.0000 . ?
C18A C27A 1.520(13) . ?
C18A C19A 1.545(13) . ?
C18A H18A 1.0000 . ?
C19A C20A 1.520(13) . ?
C19A H19A 0.9900 . ?
C19A H19B 0.9900 . ?
C20A C21A 1.543(13) . ?
C20A H20A 0.9900 . ?
C20A H20B 0.9900 . ?
C21A C22A 1.530(15) . ?
C21A C25A 1.552(16) . ?
C21A H21A 1.0000 . ?
C22A C23A 1.511(16) . ?
C22A C24A 1.562(15) . ?
C22A H22A 1.0000 . ?
C23A H23A 0.9800 . ?
C23A H23B 0.9800 . ?
C23A H23C 0.9800 . ?
C24A H24A 0.9800 . ?
C24A H24B 0.9800 . ?
C24A H24C 0.9800 . ?
C25A C26A 1.521(15) . ?
C25A H25A 0.9900 . ?
C25A H25B 0.9900 . ?
C26A H26A 0.9800 . ?
C26A H26B 0.9800 . ?
C26A H26C 0.9800 . ?
C27A H27A 0.9800 . ?
C27A H27B 0.9800 . ?
C27A H27C 0.9800 . ?
C28A H28A 0.9800 . ?
C28A H28B 0.9800 . ?
C28A H28C 0.9800 . ?
C29A H29A 0.9800 . ?
C29A H29B 0.9800 . ?
C29A H29C 0.9800 . ?
O1B C1B 1.441(11) . ?
O1B H1BO 0.8400 . ?
C1B C2B 1.490(12) . ?
C1B C6B 1.527(12) . ?
C1B H1B 1.0000 . ?
C2B C3B 1.527(12) . ?
C2B H2BA 0.9900 . ?
C2B H2BB 0.9900 . ?
C3B C4B 1.556(11) . ?
C3B H3BA 0.9900 . ?
C3B H3BB 0.9900 . ?
C4B C5B 1.525(13) . ?
C4B C10B 1.540(13) . ?
C4B C29B 1.573(12) . ?
C5B C7B 1.351(13) . ?
C5B C6B 1.509(13) . ?
C6B H6BA 0.9900 . ?
C6B H6BB 0.9900 . ?
C7B C8B 1.487(13) . ?
C7B H7B 0.9500 . ?
C8B C9B 1.525(12) . ?
C8B H8BA 0.9900 . ?
C8B H8BB 0.9900 . ?
C9B C14B 1.540(13) . ?
C9B C10B 1.542(12) . ?
C9B H9B 1.0000 . ?
C10B C11B 1.529(12) . ?
C10B H10B 1.0000 . ?
C11B C12B 1.540(13) . ?
C11B H11C 0.9900 . ?
C11B H11D 0.9900 . ?
C12B C13B 1.539(12) . ?
C12B H12C 0.9900 . ?
C12B H12D 0.9900 . ?
C13B C28B 1.531(12) . ?
C13B C14B 1.551(12) . ?
C13B C17B 1.557(13) . ?
C14B C15B 1.518(12) . ?
C14B H14B 1.0000 . ?
C15B C16B 1.534(13) . ?
C15B H15C 0.9900 . ?
C15B H15D 0.9900 . ?
C16B C17B 1.546(12) . ?
C16B H16C 0.9900 . ?
C16B H16D 0.9900 . ?
C17B C18B 1.554(12) . ?
C17B H17B 1.0000 . ?
C18B C19B 1.511(12) . ?
C18B C27B 1.534(12) . ?
C18B H18B 1.0000 . ?
C19B C20B 1.547(12) . ?
C19B H19C 0.9900 . ?
C19B H19D 0.9900 . ?
C20B C21B 1.554(13) . ?
C20B H20C 0.9900 . ?
C20B H20D 0.9900 . ?
C21B C25B 1.529(13) . ?
C21B C22B 1.542(13) . ?
C21B H21B 1.0000 . ?
C22B C23B 1.533(15) . ?
C22B C24B 1.546(13) . ?
C22B H22B 1.0000 . ?
C23B H23D 0.9800 . ?
C23B H23E 0.9800 . ?
C23B H23F 0.9800 . ?
C24B H24D 0.9800 . ?
C24B H24E 0.9800 . ?
C24B H24F 0.9800 . ?
C25B C26B 1.501(13) . ?
C25B H25C 0.9900 . ?
C25B H25D 0.9900 . ?
C26B H26D 0.9800 . ?
C26B H26E 0.9800 . ?
C26B H26F 0.9800 . ?
C27B H27D 0.9800 . ?
C27B H27E 0.9800 . ?
C27B H27F 0.9800 . ?
C28B H28D 0.9800 . ?
C28B H28E 0.9800 . ?
C28B H28F 0.9800 . ?
C29B H29D 0.9800 . ?
C29B H29E 0.9800 . ?
C29B H29F 0.9800 . ?
O1C C1C 1.460(11) . ?
O1C H1C 0.8400 . ?
C1C C6C 1.508(13) . ?
C1C C2C 1.509(13) . ?
C1C H1CO 1.0000 . ?
C2C C3C 1.550(12) . ?
C2C H2CA 0.9900 . ?
C2C H2CB 0.9900 . ?
C3C C4C 1.537(12) . ?
C3C H3CA 0.9900 . ?
C3C H3CB 0.9900 . ?
C4C C5C 1.529(14) . ?
C4C C29C 1.533(12) . ?
C4C C10C 1.539(13) . ?
C5C C7C 1.335(13) . ?
C5C C6C 1.517(13) . ?
C6C H6CA 0.9900 . ?
C6C H6CB 0.9900 . ?
C7C C8C 1.498(13) . ?
C7C H7C 0.9500 . ?
C8C C9C 1.534(13) . ?
C8C H8CA 0.9900 . ?
C8C H8CB 0.9900 . ?
C9C C14C 1.512(13) . ?
C9C C10C 1.521(13) . ?
C9C H9C 1.0000 . ?
C10C C11C 1.553(13) . ?
C10C H10C 1.0000 . ?
C11C C12C 1.521(13) . ?
C11C H11E 0.9900 . ?
C11C H11F 0.9900 . ?
C12C C13C 1.561(13) . ?
C12C H12E 0.9900 . ?
C12C H12F 0.9900 . ?
C13C C17C 1.538(14) . ?
C13C C14C 1.545(13) . ?
C13C C28C 1.554(12) . ?
C14C C15C 1.548(13) . ?
C14C H14C 1.0000 . ?
C15C C16C 1.541(13) . ?
C15C H15E 0.9900 . ?
C15C H15F 0.9900 . ?
C16C C17C 1.572(13) . ?
C16C H16E 0.9900 . ?
C16C H16F 0.9900 . ?
C17C C18C 1.525(14) . ?
C17C H17C 1.0000 . ?
C18C C19C 1.547(13) . ?
C18C C27C 1.557(14) . ?
C18C H18C 1.0000 . ?
C19C C20C 1.527(13) . ?
C19C H19E 0.9900 . ?
C19C H19F 0.9900 . ?
C20C C21C 1.536(14) . ?
C20C H20E 0.9900 . ?
C20C H20F 0.9900 . ?
C21C C22C 1.527(17) . ?
C21C C25C 1.535(17) . ?
C21C H21C 1.0000 . ?
C22C C24C 1.540(16) . ?
C22C C23C 1.562(18) . ?
C22C H22C 1.0000 . ?
C23C H23G 0.9800 . ?
C23C H23H 0.9800 . ?
C23C H23I 0.9800 . ?
C24C H24G 0.9800 . ?
C24C H24H 0.9800 . ?
C24C H24I 0.9800 . ?
C25C C26C 1.465(17) . ?
C25C H25E 0.9900 . ?
C25C H25F 0.9900 . ?
C26C H26G 0.9800 . ?
C26C H26H 0.9800 . ?
C26C H26I 0.9800 . ?
C27C H27G 0.9800 . ?
C27C H27H 0.9800 . ?
C27C H27I 0.9800 . ?
C28C H28G 0.9800 . ?
C28C H28H 0.9800 . ?
C28C H28I 0.9800 . ?
C29C H29G 0.9800 . ?
C29C H29H 0.9800 . ?
C29C H29I 0.9800 . ?
O1D C1D 1.428(11) . ?
O1D H1DO 0.8400 . ?
C1D C2D 1.483(13) . ?
C1D C6D 1.528(13) . ?
C1D H1D 1.0000 . ?
C2D C3D 1.524(13) . ?
C2D H2DA 0.9900 . ?
C2D H2DB 0.9900 . ?
C3D C4D 1.534(12) . ?
C3D H3DA 0.9900 . ?
C3D H3DB 0.9900 . ?
C4D C5D 1.540(13) . ?
C4D C10D 1.545(13) . ?
C4D C29D 1.548(12) . ?
C5D C7D 1.328(14) . ?
C5D C6D 1.498(14) . ?
C6D H6DA 0.9900 . ?
C6D H6DB 0.9900 . ?
C7D C8D 1.484(14) . ?
C7D H7D 0.9500 . ?
C8D C9D 1.513(12) . ?
C8D H8DA 0.9900 . ?
C8D H8DB 0.9900 . ?
C9D C14D 1.488(13) . ?
C9D C10D 1.556(12) . ?
C9D H9D 1.0000 . ?
C10D C11D 1.516(12) . ?
C10D H10D 1.0000 . ?
C11D C12D 1.550(13) . ?
C11D H11G 0.9900 . ?
C11D H11H 0.9900 . ?
C12D C13D 1.540(13) . ?
C12D H12G 0.9900 . ?
C12D H12H 0.9900 . ?
C13D C14D 1.521(12) . ?
C13D C17D 1.536(13) . ?
C13D C28D 1.555(12) . ?
C14D C15D 1.519(12) . ?
C14D H14D 1.0000 . ?
C15D C16D 1.533(13) . ?
C15D H15G 0.9900 . ?
C15D H15H 0.9900 . ?
C16D C17D 1.555(13) . ?
C16D H16G 0.9900 . ?
C16D H16H 0.9900 . ?
C17D C18D 1.540(13) . ?
C17D H17D 1.0000 . ?
C18D C27D 1.533(13) . ?
C18D C19D 1.538(14) . ?
C18D H18D 1.0000 . ?
C19D C20D 1.545(13) . ?
C19D H19G 0.9900 . ?
C19D H19H 0.9900 . ?
C20D C21D 1.575(14) . ?
C20D H20G 0.9900 . ?
C20D H20H 0.9900 . ?
C21D C22D 1.518(15) . ?
C21D C25D 1.548(15) . ?
C21D H21D 1.0000 . ?
C22D C23D 1.530(16) . ?
C22D C24D 1.538(16) . ?
C22D H22D 1.0000 . ?
C23D H23J 0.9800 . ?
C23D H23K 0.9800 . ?
C23D H23L 0.9800 . ?
C24D H24J 0.9800 . ?
C24D H24K 0.9800 . ?
C24D H24L 0.9800 . ?
C25D C26D 1.515(15) . ?
C25D H25G 0.9900 . ?
C25D H25H 0.9900 . ?
C26D H26J 0.9800 . ?
C26D H26K 0.9800 . ?
C26D H26L 0.9800 . ?
C27D H27J 0.9800 . ?
C27D H27K 0.9800 . ?
C27D H27L 0.9800 . ?
C28D H28J 0.9800 . ?
C28D H28K 0.9800 . ?
C28D H28L 0.9800 . ?
C29D H29J 0.9800 . ?
C29D H29K 0.9800 . ?
C29D H29L 0.9800 . ?
O1W C1W 1.333(13) . ?
O1W H1W 0.8400 . ?
O2W C1W 1.216(13) . ?
C1W C2W 1.501(13) . ?
C2W C3W 1.524(13) . ?
C2W H2WA 0.9900 . ?
C2W H2WB 0.9900 . ?
C3W H3WA 0.9800 . ?
C3W H3WB 0.9800 . ?
C3W H3WC 0.9800 . ?
O3W H3OA 0.800(14) . ?
O3W H3OB 0.805(14) . ?
